data_1569130
loop_
_publ_author_name
'Jin, Qiu-Yan'
'Liang, Yuan-Yuan'
'Zhang, Zhi-Hui'
'Meng, Liao'
'Geng, Jun-Shan'
'Hu, Kong-Qiu'
'Yu, Ji-Pan'
'Chai, Zhi-Fang'
'Mei, Lei'
'Shi, Wei-Qun'

_publ_section_title
;
 Colossal negative thermal expansion in a cucurbit[8]uril-enabled
 uranyl-organic polythreading framework <i>via</i> thermally induced
 relaxation.
;
_journal_issue 23
_journal_name_full 'Chemical science'
_journal_page_first 6330
_journal_page_last 6340
_journal_paper_doi 10.1039/d3sc01343j
_journal_volume 14
_journal_year 2023
_chemical_formula_moiety 'C156 H140 N44 O50 U6, C48 H48 N32 O16'
_chemical_formula_sum 'C204 H188 N76 O66 U6'
_chemical_formula_weight 6188.47
_space_group_crystal_system monoclinic
_space_group_IT_number 15
_space_group_name_Hall '-C 2yc'
_space_group_name_H-M_alt 'C 1 2/c 1'
_atom_sites_solution_hydrogens mixed
_audit_creation_date 2022-11-10
_audit_creation_method
;
Olex2 1.5
(compiled 2022.04.07 svn.rca3783a0 for OlexSys, GUI svn.r6498)
;
_audit_update_record
;
2022-11-10 deposited with the CCDC.	2023-05-09 downloaded from the CCDC.
;
_cell_angle_alpha 90
_cell_angle_beta 126.572(7)
_cell_angle_gamma 90
_cell_formula_units_Z 4
_cell_length_a 50.377(7)
_cell_length_b 17.131(2)
_cell_length_c 36.574(8)
_cell_measurement_reflns_used 9855
_cell_measurement_temperature 230.00
_cell_measurement_theta_max 27.479
_cell_measurement_theta_min 2.785
_cell_volume 25349(8)
_computing_cell_refinement 'SAINT V8.40B (?, 2016)'
_computing_data_reduction 'SAINT V8.40B (?, 2016)'
_computing_molecular_graphics 'Olex2 1.5 (Dolomanov et al., 2009)'
_computing_publication_material 'Olex2 1.5 (Dolomanov et al., 2009)'
_computing_structure_refinement 'SHELXL 2016/6 (Sheldrick, 2015)'
_computing_structure_solution 'SHELXT 2018/2 (Sheldrick, 2018)'
_diffrn_ambient_temperature 230.00
_diffrn_measured_fraction_theta_full 0.998
_diffrn_measured_fraction_theta_max 0.994
_diffrn_measurement_device_type 'Bruker APEX-III PHOTON'
_diffrn_measurement_method '\f and \w scans'
_diffrn_radiation_type MoK\a
_diffrn_radiation_wavelength 0.71076
_diffrn_reflns_av_R_equivalents 0.0334
_diffrn_reflns_av_unetI/netI 0.0267
_diffrn_reflns_Laue_measured_fraction_full 0.998
_diffrn_reflns_Laue_measured_fraction_max 0.994
_diffrn_reflns_limit_h_max 65
_diffrn_reflns_limit_h_min -65
_diffrn_reflns_limit_k_max 21
_diffrn_reflns_limit_k_min -22
_diffrn_reflns_limit_l_max 47
_diffrn_reflns_limit_l_min -47
_diffrn_reflns_number 156757
_diffrn_reflns_point_group_measured_fraction_full 0.998
_diffrn_reflns_point_group_measured_fraction_max 0.994
_diffrn_reflns_theta_full 25.243
_diffrn_reflns_theta_max 27.594
_diffrn_reflns_theta_min 2.691
_exptl_absorpt_coefficient_mu 3.912
_exptl_absorpt_correction_T_max 0.7456
_exptl_absorpt_correction_T_min 0.6127
_exptl_absorpt_correction_type multi-scan
_exptl_absorpt_process_details
;
SADABS-2016/2 (Bruker,2016/2) was used for absorption correction.
wR2(int) was 0.0634 before and 0.0501 after correction.
The Ratio of minimum to maximum transmission is 0.8218.
The \l/2 correction factor is Not present.
;
_exptl_crystal_colour yellow
_exptl_crystal_colour_primary yellow
_exptl_crystal_density_diffrn 1.622
_exptl_crystal_description block
_exptl_crystal_F_000 12096
_refine_diff_density_max 1.789
_refine_diff_density_min -3.087
_refine_diff_density_rms 0.118
_refine_ls_extinction_method none
_refine_ls_goodness_of_fit_ref 1.030
_refine_ls_hydrogen_treatment constr
_refine_ls_matrix_type full
_refine_ls_number_parameters 1585
_refine_ls_number_reflns 29226
_refine_ls_number_restraints 0
_refine_ls_restrained_S_all 1.030
_refine_ls_R_factor_all 0.0510
_refine_ls_R_factor_gt 0.0362
_refine_ls_shift/su_max 0.009
_refine_ls_shift/su_mean 0.000
_refine_ls_structure_factor_coef Fsqd
_refine_ls_weighting_details 'w=1/[\s^2^(Fo^2^)+(0.0496P)^2^+169.3969P] where P=(Fo^2^+2Fc^2^)/3'
_refine_ls_weighting_scheme calc
_refine_ls_wR_factor_gt 0.0938
_refine_ls_wR_factor_ref 0.1060
_reflns_Friedel_coverage 0.000
_reflns_number_gt 23700
_reflns_number_total 29226
_reflns_threshold_expression 'I > 2\s(I)'
_cod_data_source_file d3sc01343j2.cif
_cod_data_source_block U3bcbpy3CB8_230K_A
_cod_depositor_comments 'Adding full bibliography for 1569127--1569159.cif.'
_cod_original_cell_volume 25349(7)
_cod_database_code 1569130
_shelx_shelxl_version_number 2016/6
_shelx_space_group_comment
;
The symmetry employed for this shelxl refinement is uniquely defined
by the following loop, which should always be used as a source of
symmetry information in preference to the above space-group names.
They are only intended as comments.
;
_olex2_refinement_description
;
1. Fixed Uiso
 At 1.2 times of:
  All C(H) groups, All C(H,H) groups
 At 1.5 times of:
  All O(H,H) groups
2.a Riding coordinates:
 O26(H26A,H26B), O7(H7A,H7B)
2.b Ternary CH refined with riding coordinates:
 C1(H1), C6(H6), C8(H8), C12(H12), C16(H16), C26(H26), C74(H74), C7(H7),
 C33(H33), C35(H35), C19(H19), C39(H39), C83(H83), C21(H21), C93(H93), C99(H99)
2.c Secondary CH2 refined with riding coordinates:
 C54(H54A,H54B), C56(H56A,H56B), C64(H64A,H64B), C94(H94A,H94B), C98(H98A,
 H98B), C100(H10A,H10B), C27(H27A,H27B), C63(H63A,H63B), C65(H65A,H65B),
 C17(H17A,H17B), C71(H71A,H71B), C75(H75A,H75B), C5(H5A,H5B), C85(H85A,H85B),
 C91(H91A,H91B), C23(H23A,H23B), C3(H3A,H3B), C97(H97A,H97B), C49(H49A,H49B)
2.d Aromatic/amide H refined with riding coordinates:
 C18(H18), C24(H24), C32(H32), C34(H34), C36(H36), C38(H38), C46(H46),
 C48(H48), C50(H50), C52(H52), C60(H60), C66(H66), C70(H70), C76(H76), C78(H78),
  C82(H82), C84(H84), C88(H88), C90(H90), C96(H96), C51(H51), C13(H13),
 C53(H53), C55(H55), C57(H57), C59(H59), C15(H15), C31(H31), C2(H2), C69(H69),
 C73(H73), C79(H79), C81(H81), C43(H43), C11(H11), C89(H89)
;
_olex2_submission_special_instructions 'No special instructions were received'

loop_
_space_group_symop_operation_xyz
'x, y, z'
'-x, y, -z+1/2'
'x+1/2, y+1/2, z'
'-x+1/2, y+1/2, -z+1/2'
'-x, -y, -z'
'x, -y, z-1/2'
'-x+1/2, -y+1/2, -z'
'x+1/2, -y+1/2, z-1/2'

loop_
_atom_site_label
_atom_site_type_symbol
_atom_site_fract_x
_atom_site_fract_y
_atom_site_fract_z
_atom_site_U_iso_or_equiv
_atom_site_adp_type
_atom_site_occupancy
_atom_site_site_symmetry_order
_atom_site_calc_flag
_atom_site_refinement_flags_posn
_atom_site_refinement_flags_adp
_atom_site_refinement_flags_occupancy
_atom_site_disorder_assembly
_atom_site_disorder_group
U1 U 0.66983(2) -0.35618(2) 1.15951(2) 0.02709(4) Uani 1 1 d . . . . .
U3 U 0.65740(2) -0.56198(2) 1.21162(2) 0.02871(4) Uani 1 1 d . . . . .
U2 U 0.59202(2) -0.41412(2) 1.14261(2) 0.05184(7) Uani 1 1 d . . . . .
O1 O 0.57330(10) -0.4709(3) 1.09207(17) 0.0751(14) Uani 1 1 d . . . . .
O4 O 0.66668(8) -0.41003(19) 1.11574(11) 0.0413(8) Uani 1 1 d . . . . .
O6 O 0.65900(8) -0.24000(18) 1.11603(11) 0.0369(7) Uani 1 1 d . . . . .
O8 O 0.64428(8) -0.45250(19) 1.17088(12) 0.0416(8) Uani 1 1 d . . . . .
O10 O 0.70707(8) -0.55762(19) 1.21917(12) 0.0396(8) Uani 1 1 d . . . . .
O12 O 0.64109(8) -0.6494(2) 1.24901(12) 0.0428(8) Uani 1 1 d . . . . .
O14 O 0.68814(8) -0.67946(18) 1.26155(11) 0.0361(7) Uani 1 1 d . . . . .
O16 O 0.61307(8) -0.3297(2) 1.11704(12) 0.0428(8) Uani 1 1 d . . . . .
O18 O 0.71764(8) -0.43249(18) 1.21773(11) 0.0359(7) Uani 1 1 d . . . . .
O20 O 0.64007(9) -0.6245(2) 1.16350(12) 0.0468(9) Uani 1 1 d . . . . .
O22 O 0.67536(9) -0.29935(19) 1.20438(11) 0.0396(7) Uani 1 1 d . . . . .
O24 O 0.67677(10) -0.5055(2) 1.26196(13) 0.0470(8) Uani 1 1 d . . . . .
O26 O 0.72219(8) -0.2987(2) 1.18088(12) 0.0514(10) Uani 1 1 d . . . . .
H26A H 0.718739 -0.273842 1.158270 0.077 Uiso 1 1 d R U . . .
H26B H 0.735429 -0.335042 1.185740 0.077 Uiso 1 1 d R U . . .
O28 O 0.73303(9) 0.4729(2) 0.87947(12) 0.0450(8) Uani 1 1 d . . . . .
O30 O 0.77445(9) -0.0482(2) 0.93659(12) 0.0450(8) Uani 1 1 d . . . . .
O32 O 0.70989(9) 0.0643(2) 0.84120(13) 0.0450(8) Uani 1 1 d . . . . .
O33 O 0.60434(9) -0.5264(2) 1.18558(17) 0.0661(13) Uani 1 1 d . . . . .
N1 N 0.79366(9) 0.2131(2) 0.87202(13) 0.0350(8) Uani 1 1 d . . . . .
O17 O 0.61414(10) -0.2708(2) 1.04765(14) 0.0628(12) Uani 1 1 d . . . . .
N4 N 0.80029(10) 0.0296(2) 0.91500(13) 0.0360(8) Uani 1 1 d . . . . .
N6 N 0.83755(10) 0.1403(2) 0.93767(14) 0.0378(9) Uani 1 1 d . . . . .
O9 O 0.63790(10) 0.1993(2) 0.81676(14) 0.0524(10) Uani 1 1 d . . . . .
N8 N 0.67032(10) 0.2652(2) 0.80185(13) 0.0339(8) Uani 1 1 d . . . . .
O19 O 0.80109(8) 0.3425(2) 0.89371(12) 0.0412(8) Uani 1 1 d . . . . .
N10 N 0.88623(9) -0.5842(2) 1.36328(13) 0.0363(9) Uani 1 1 d . . . . .
N12 N 0.70821(9) 0.3739(2) 0.82620(13) 0.0332(8) Uani 1 1 d . . . . .
O5 O 0.86538(10) 0.2320(2) 0.99520(13) 0.0527(10) Uani 1 1 d . . . . .
O21 O 0.54904(9) -0.3109(2) 1.09762(16) 0.0643(13) Uani 1 1 d . . . . .
N14 N 0.75682(10) 0.1013(2) 0.84827(13) 0.0354(8) Uani 1 1 d . . . . .
N16 N 0.63879(11) 0.3337(2) 0.81334(15) 0.0414(9) Uani 1 1 d . . . . .
N18 N 1.02205(13) -0.5189(4) 1.59108(17) 0.0723(17) Uani 1 1 d . . . . .
O11 O 0.70130(10) 0.5619(2) 0.94369(13) 0.0531(10) Uani 1 1 d . . . . .
O23 O 0.60680(10) -0.3547(2) 1.19223(15) 0.0583(11) Uani 1 1 d . . . . .
N20 N 0.71398(10) 0.1825(2) 0.81466(13) 0.0350(8) Uani 1 1 d . . . . .
N22 N 0.49233(14) -0.0273(5) 1.1682(2) 0.0798(19) Uani 1 1 d . . . . .
N24 N 0.54919(13) -0.0668(4) 1.19965(19) 0.0672(16) Uani 1 1 d . . . . .
O3 O 0.60887(10) 0.2840(2) 0.88493(14) 0.0545(10) Uani 1 1 d . . . . .
N26 N 0.62130(10) 0.3878(3) 0.85683(14) 0.0407(9) Uani 1 1 d . . . . .
N28 N 0.52999(12) -0.1824(4) 1.1665(2) 0.0709(17) Uani 1 1 d . . . . .
N30 N 0.67775(10) 0.4418(2) 0.84100(14) 0.0369(9) Uani 1 1 d . . . . .
N32 N 0.47399(13) -0.1444(4) 1.1381(2) 0.0750(18) Uani 1 1 d . . . . .
N34 N 0.45476(12) -0.2407(4) 1.0798(2) 0.0778(19) Uani 1 1 d . . . . .
O25 O 0.57997(10) -0.1399(3) 1.18423(17) 0.0681(13) Uani 1 1 d . . . . .
N36 N 0.77324(19) 0.2076(4) 0.9480(2) 0.0754(18) Uani 1 1 d . . . . .
N38 N 0.86553(11) 0.1005(2) 1.00958(14) 0.0411(9) Uani 1 1 d . . . . .
N19 N 0.51046(11) -0.2836(3) 1.1103(2) 0.0693(17) Uani 1 1 d . . . . .
N5 N 0.49398(12) -0.3429(3) 1.0468(2) 0.0756(19) Uani 1 1 d . . . . .
N21 N 0.72514(12) -0.7646(3) 1.61473(16) 0.0517(11) Uani 1 1 d . . . . .
N11 N 0.44224(11) -0.2739(3) 1.0129(2) 0.0730(18) Uani 1 1 d . . . . .
C1 C 0.76762(11) 0.1656(3) 0.83476(15) 0.0335(9) Uani 1 1 d . . . . .
H1 H 0.773474 0.148069 0.814590 0.040 Uiso 1 1 calc R U . . .
N23 N 0.75078(9) 0.2934(2) 0.83473(13) 0.0345(8) Uani 1 1 d . . . . .
N3 N 0.66287(10) 0.0926(2) 0.99663(14) 0.0381(9) Uani 1 1 d . . . . .
N25 N 0.82973(10) -0.0129(2) 0.98574(13) 0.0389(9) Uani 1 1 d . . . . .
N13 N 0.65760(10) 0.4996(3) 0.87991(14) 0.0415(9) Uani 1 1 d . . . . .
C4 C 0.66568(11) -0.6943(3) 1.26651(15) 0.0325(9) Uani 1 1 d . . . . .
C6 C 0.67500(11) 0.3450(3) 0.79308(15) 0.0319(9) Uani 1 1 d . . . . .
H6 H 0.667752 0.351925 0.761484 0.038 Uiso 1 1 calc R U . . .
N27 N 0.61838(11) 0.4088(3) 0.91403(14) 0.0423(10) Uani 1 1 d . . . . .
O13 O 0.60912(10) 0.0628(3) 1.19695(16) 0.0651(12) Uani 1 1 d . . . . .
C8 C 0.65373(12) 0.3932(3) 0.80252(16) 0.0341(9) Uani 1 1 d . . . . .
H8 H 0.636873 0.424748 0.775790 0.041 Uiso 1 1 calc R U . . .
N7 N 0.68239(14) -0.9352(2) 1.41200(17) 0.0503(12) Uani 1 1 d . . . . .
C10 C 0.76220(10) -0.5221(2) 1.25322(14) 0.0280(8) Uani 1 1 d . . . . .
N29 N 0.65569(10) 0.5195(2) 0.93826(13) 0.0371(9) Uani 1 1 d . . . . .
C12 C 0.85379(12) 0.0284(3) 0.98398(16) 0.0379(10) Uani 1 1 d . . . . .
H12 H 0.872259 -0.005894 0.991589 0.045 Uiso 1 1 calc R U . . .
O27 O 0.43730(11) -0.0420(3) 1.10705(16) 0.0757(14) Uani 1 1 d . . . . .
O7 O 0.54314(11) -0.4449(3) 1.1417(2) 0.0875(18) Uani 1 1 d . . . . .
H7A H 0.528279 -0.487731 1.120135 0.131 Uiso 1 1 d R U . . .
H7B H 0.525339 -0.402711 1.129515 0.131 Uiso 1 1 d R U . . .
N15 N 0.51808(12) 0.3382(3) 1.0280(2) 0.0771(19) Uani 1 1 d . . . . .
N31 N 0.57196(12) 0.2808(3) 1.0627(2) 0.0732(18) Uani 1 1 d . . . . .
N2 N 0.57764(13) 0.2511(3) 1.1258(2) 0.0753(18) Uani 1 1 d . . . . .
C14 C 0.93605(11) -0.5637(3) 1.45488(16) 0.0372(10) Uani 1 1 d . . . . .
C16 C 0.83321(12) 0.0572(3) 0.93363(15) 0.0348(10) Uani 1 1 d . . . . .
H16 H 0.841499 0.034198 0.917341 0.042 Uiso 1 1 calc R U . . .
C18 C 0.81526(11) -0.4976(3) 1.26889(16) 0.0379(10) Uani 1 1 d . . . . .
H18 H 0.828950 -0.466251 1.265458 0.046 Uiso 1 1 calc R U . . .
C20 C 0.72701(10) -0.5014(2) 1.22813(12) 0.0300(9) Uani 1 1 d . . . . .
C22 C 0.66777(11) -0.7648(3) 1.29198(15) 0.0340(9) Uani 1 1 d . . . . .
C24 C 0.78289(10) -0.4751(3) 1.24893(15) 0.0333(9) Uani 1 1 d . . . . .
H24 H 0.774845 -0.428066 1.232486 0.040 Uiso 1 1 calc R U . . .
C26 C 0.73730(11) 0.2205(3) 0.80947(15) 0.0317(9) Uani 1 1 d . . . . .
H26 H 0.728182 0.226975 0.777047 0.038 Uiso 1 1 calc R U . . .
C28 C 0.70897(12) 0.4337(3) 0.85162(16) 0.0349(10) Uani 1 1 d . . . . .
C30 C 0.85663(12) 0.1655(3) 0.98184(17) 0.0393(11) Uani 1 1 d . . . . .
C32 C 0.70073(15) -0.7363(3) 1.5737(2) 0.0505(13) Uani 1 1 d . . . . .
H32 H 0.689153 -0.692071 1.572365 0.061 Uiso 1 1 calc R U . . .
C34 C 0.66446(12) -0.0218(3) 1.07090(17) 0.0399(11) Uani 1 1 d . . . . .
H34 H 0.681306 0.013370 1.091165 0.048 Uiso 1 1 calc R U . . .
C36 C 0.73442(14) -0.8628(4) 1.57730(19) 0.0522(14) Uani 1 1 d . . . . .
H36 H 0.746957 -0.905732 1.579603 0.063 Uiso 1 1 calc R U . . .
C38 C 0.71647(13) 0.0957(3) 1.01549(18) 0.0433(11) Uani 1 1 d . . . . .
H38 H 0.739105 0.084766 1.036809 0.052 Uiso 1 1 calc R U . . .
O29 O 0.60845(10) 0.1828(3) 1.1088(2) 0.0841(17) Uani 1 1 d . . . . .
C40 C 0.72548(12) 0.1110(3) 0.83564(16) 0.0350(10) Uani 1 1 d . . . . .
C42 C 0.70526(14) 0.1283(3) 0.97410(18) 0.0424(11) Uani 1 1 d . . . . .
C44 C 0.79896(12) -0.0141(3) 0.94493(16) 0.0365(10) Uani 1 1 d . . . . .
C46 C 0.61439(12) -0.1245(3) 1.01217(16) 0.0415(11) Uani 1 1 d . . . . .
H46 H 0.597086 -0.159038 0.992296 0.050 Uiso 1 1 calc R U . . .
C48 C 0.69183(14) -0.7690(3) 1.53349(18) 0.0487(13) Uani 1 1 d . . . . .
H48 H 0.674496 -0.747625 1.505365 0.058 Uiso 1 1 calc R U . . .
O15 O 0.42051(10) -0.1607(3) 1.01797(18) 0.0715(14) Uani 1 1 d . . . . .
O31 O 0.46951(11) 0.3053(3) 1.0173(2) 0.0918(18) Uani 1 1 d . . . . .
C50 C 0.92972(12) -0.6356(3) 1.43408(18) 0.0447(12) Uani 1 1 d . . . . .
H50 H 0.942584 -0.678858 1.451488 0.054 Uiso 1 1 calc R U . . .
C52 C 0.89050(12) -0.5137(3) 1.38239(17) 0.0439(12) Uani 1 1 d . . . . .
H52 H 0.876574 -0.471956 1.364506 0.053 Uiso 1 1 calc R U . . .
C54 C 0.61139(13) 0.3510(3) 0.81471(19) 0.0472(13) Uani 1 1 d . . . . .
H54A H 0.599679 0.302324 0.810698 0.057 Uiso 1 1 calc R U . . .
H54B H 0.595943 0.385470 0.789202 0.057 Uiso 1 1 calc R U . . .
C56 C 0.66794(13) 0.5123(3) 0.85136(18) 0.0417(11) Uani 1 1 d . . . . .
H56A H 0.686538 0.548910 0.866528 0.050 Uiso 1 1 calc R U . . .
H56B H 0.649745 0.536408 0.822822 0.050 Uiso 1 1 calc R U . . .
C58 C 0.69979(14) -0.8712(3) 1.49249(18) 0.0448(12) Uani 1 1 d . . . . .
C60 C 0.74096(15) -0.8273(4) 1.61547(19) 0.0551(14) Uani 1 1 d . . . . .
H60 H 0.757686 -0.848697 1.643961 0.066 Uiso 1 1 calc R U . . .
C62 C 0.64787(12) 0.2599(3) 0.81116(16) 0.0390(10) Uani 1 1 d . . . . .
C64 C 0.64009(13) 0.0817(3) 1.00964(19) 0.0420(11) Uani 1 1 d . . . . .
H64A H 0.617490 0.093627 0.983234 0.050 Uiso 1 1 calc R U . . .
H64B H 0.646054 0.119120 1.033712 0.050 Uiso 1 1 calc R U . . .
C66 C 0.61550(12) -0.0521(3) 0.99680(17) 0.0407(11) Uani 1 1 d . . . . .
H66 H 0.599153 -0.037819 0.966382 0.049 Uiso 1 1 calc R U . . .
C68 C 0.67432(12) 0.5302(3) 0.92256(17) 0.0386(10) Uani 1 1 d . . . . .
C70 C 0.69473(13) -0.8142(3) 1.31284(18) 0.0426(11) Uani 1 1 d . . . . .
H70 H 0.712070 -0.804064 1.310635 0.051 Uiso 1 1 calc R U . . .
C72 C 0.70884(14) -0.8336(3) 1.53530(18) 0.0455(12) Uani 1 1 d . . . . .
C74 C 0.62531(12) 0.4715(3) 0.86308(16) 0.0368(10) Uani 1 1 d . . . . .
H74 H 0.607675 0.499984 0.835394 0.044 Uiso 1 1 calc R U . . .
C76 C 0.69525(13) 0.0792(3) 1.02595(18) 0.0431(11) Uani 1 1 d . . . . .
H76 H 0.703649 0.057656 1.054594 0.052 Uiso 1 1 calc R U . . .
C78 C 0.90518(12) -0.6449(3) 1.38884(18) 0.0433(12) Uani 1 1 d . . . . .
H78 H 0.901476 -0.694257 1.375363 0.052 Uiso 1 1 calc R U . . .
C80 C 0.63874(11) -0.1469(3) 1.05701(15) 0.0316(9) Uani 1 1 d . . . . .
C82 C 0.91501(12) -0.5025(3) 1.42769(16) 0.0407(11) Uani 1 1 d . . . . .
H82 H 0.917753 -0.453109 1.440720 0.049 Uiso 1 1 calc R U . . .
C84 C 0.77505(10) -0.5909(2) 1.27847(15) 0.0307(9) Uani 1 1 d . . . . .
H84 H 0.761440 -0.623024 1.281714 0.037 Uiso 1 1 calc R U . . .
C86 C 0.72863(15) 0.1530(3) 0.9643(2) 0.0469(12) Uani 1 1 d . . . . .
C88 C 0.66719(15) -0.8824(3) 1.45630(19) 0.0493(13) Uani 1 1 d . . . . .
H88 H 0.650377 -0.867758 1.458856 0.059 Uiso 1 1 calc R U . . .
C90 C 0.66368(12) -0.0952(3) 1.08628(16) 0.0376(10) Uani 1 1 d . . . . .
H90 H 0.680130 -0.109704 1.116610 0.045 Uiso 1 1 calc R U . . .
C92 C 0.78367(11) 0.2880(3) 0.86968(15) 0.0334(9) Uani 1 1 d . . . . .
C94 C 0.67896(11) 0.1995(3) 0.78621(16) 0.0358(10) Uani 1 1 d . . . . .
H94A H 0.671714 0.210072 0.755177 0.043 Uiso 1 1 calc R U . . .
H94B H 0.667009 0.153338 0.785073 0.043 Uiso 1 1 calc R U . . .
C96 C 0.69628(16) -0.8784(3) 1.3369(2) 0.0516(14) Uani 1 1 d . . . . .
H96 H 0.715034 -0.910757 1.352079 0.062 Uiso 1 1 calc R U . . .
C98 C 0.86227(11) -0.5937(3) 1.31304(17) 0.0444(12) Uani 1 1 d . . . . .
H98A H 0.861369 -0.648914 1.305411 0.053 Uiso 1 1 calc R U . . .
H98B H 0.870276 -0.564310 1.298395 0.053 Uiso 1 1 calc R U . . .
C100 C 0.66188(14) 0.5621(3) 0.97685(17) 0.0425(11) Uani 1 1 d . . . . .
H10A H 0.679992 0.599069 0.987528 0.051 Uiso 1 1 calc R U . . .
H10B H 0.642127 0.592470 0.966852 0.051 Uiso 1 1 calc R U . . .
C102 C 0.61548(12) 0.3530(3) 0.88531(17) 0.0410(11) Uani 1 1 d . . . . .
C51 C 0.65907(16) -0.9149(4) 1.4165(2) 0.0530(14) Uani 1 1 d . . . . .
H51 H 0.636725 -0.922699 1.392102 0.064 Uiso 1 1 calc R U . . .
C13 C 0.99290(13) -0.5972(4) 1.52362(19) 0.0553(15) Uani 1 1 d . . . . .
H13 H 0.993129 -0.641190 1.508467 0.066 Uiso 1 1 calc R U . . .
C53 C 0.96635(14) -0.4874(4) 1.52725(19) 0.0569(15) Uani 1 1 d . . . . .
H53 H 0.948165 -0.453794 1.515101 0.068 Uiso 1 1 calc R U . . .
C27 C 0.73342(11) 0.3667(3) 0.81913(16) 0.0342(9) Uani 1 1 d . . . . .
H27A H 0.723134 0.372293 0.786567 0.041 Uiso 1 1 calc R U . . .
H27B H 0.749374 0.409261 0.835141 0.041 Uiso 1 1 calc R U . . .
C55 C 0.64149(14) -0.7825(4) 1.29387(19) 0.0510(14) Uani 1 1 d . . . . .
H55 H 0.622783 -0.749999 1.279058 0.061 Uiso 1 1 calc R U . . .
C7 C 0.62347(12) 0.4856(3) 0.90326(16) 0.0384(10) Uani 1 1 d . . . . .
H7 H 0.605192 0.521444 0.894741 0.046 Uiso 1 1 calc R U . . .
C57 C 0.65103(16) 0.1222(4) 0.9556(2) 0.0676(19) Uani 1 1 d . . . . .
H57 H 0.628218 0.131593 0.934775 0.081 Uiso 1 1 calc R U . . .
C29 C 0.66993(16) -0.8950(3) 1.33874(19) 0.0479(13) Uani 1 1 d . . . . .
C59 C 0.67138(16) 0.1391(4) 0.9433(2) 0.0664(19) Uani 1 1 d . . . . .
H59 H 0.662324 0.158030 0.913891 0.080 Uiso 1 1 calc R U . . .
C15 C 1.02032(15) -0.5786(5) 1.5674(2) 0.0671(18) Uani 1 1 d . . . . .
H15 H 1.038931 -0.611212 1.580890 0.081 Uiso 1 1 calc R U . . .
O2 O 0.46437(11) 0.1570(4) 1.10151(19) 0.0888(17) Uani 1 1 d . . . . .
C61 C 0.58797(14) 0.2338(4) 1.1006(3) 0.077(2) Uani 1 1 d . . . . .
C31 C 0.64278(16) -0.8472(4) 1.3172(2) 0.0551(14) Uani 1 1 d . . . . .
H31 H 0.625058 -0.858538 1.318428 0.066 Uiso 1 1 calc R U . . .
C63 C 0.6722(2) -0.9646(3) 1.3665(2) 0.0645(19) Uani 1 1 d . . . . .
H63A H 0.650677 -0.990741 1.350511 0.077 Uiso 1 1 calc R U . . .
H63B H 0.688431 -1.002237 1.370756 0.077 Uiso 1 1 calc R U . . .
C2 C 0.80724(11) -0.6124(3) 1.29863(15) 0.0345(10) Uani 1 1 d . . . . .
H2 H 0.815522 -0.658741 1.315736 0.041 Uiso 1 1 calc R U . . .
C65 C 0.60786(13) 0.3955(4) 0.94293(17) 0.0460(13) Uani 1 1 d . . . . .
H65A H 0.591188 0.434595 0.935794 0.055 Uiso 1 1 calc R U . . .
H65B H 0.597474 0.343965 0.936069 0.055 Uiso 1 1 calc R U . . .
C33 C 0.46408(15) -0.3354(4) 1.0434(3) 0.080(3) Uani 1 1 d . . . . .
H33 H 0.452336 -0.385857 1.035948 0.096 Uiso 1 1 calc R U . . .
C67 C 0.52017(14) -0.3125(3) 1.0857(3) 0.066(2) Uani 1 1 d . . . . .
C17 C 0.53363(15) -0.2619(5) 1.1576(3) 0.079(2) Uani 1 1 d . . . . .
H17A H 0.530575 -0.296611 1.176149 0.095 Uiso 1 1 calc R U . . .
H17B H 0.556165 -0.269520 1.166962 0.095 Uiso 1 1 calc R U . . .
C69 C 0.76037(18) 0.1245(4) 0.9886(3) 0.0680(19) Uani 1 1 d . . . . .
H69 H 0.767704 0.086097 1.011066 0.082 Uiso 1 1 calc R U . . .
C35 C 0.55295(15) 0.3399(4) 1.0648(3) 0.079(2) Uani 1 1 d . . . . .
H35 H 0.562509 0.392527 1.068899 0.094 Uiso 1 1 calc R U . . .
C71 C 0.58317(15) 0.2884(4) 1.0344(3) 0.079(2) Uani 1 1 d . . . . .
H71A H 0.591773 0.341341 1.037837 0.095 Uiso 1 1 calc R U . . .
H71B H 0.601388 0.251790 1.045239 0.095 Uiso 1 1 calc R U . . .
C9 C 0.55581(15) -0.1299(4) 1.1836(2) 0.0640(18) Uani 1 1 d . . . . .
C73 C 0.71942(18) 0.2073(4) 0.9304(2) 0.0627(17) Uani 1 1 d . . . . .
H73 H 0.697757 0.227047 0.911923 0.075 Uiso 1 1 calc R U . . .
C37 C 0.43745(14) -0.2185(4) 1.0352(3) 0.069(2) Uani 1 1 d . . . . .
C75 C 0.57389(15) -0.0081(6) 1.2268(2) 0.077(2) Uani 1 1 d . . . . .
H75A H 0.576069 -0.001539 1.255080 0.092 Uiso 1 1 calc R U . . .
H75B H 0.595135 -0.027299 1.235002 0.092 Uiso 1 1 calc R U . . .
C19 C 0.47600(14) -0.3064(4) 1.0901(3) 0.079(2) Uani 1 1 d . . . . .
H19 H 0.474530 -0.346896 1.108172 0.095 Uiso 1 1 calc R U . . .
C77 C 0.58639(14) 0.0954(4) 1.1934(2) 0.0609(16) Uani 1 1 d . . . . .
C39 C 0.50783(16) -0.1577(5) 1.1779(3) 0.079(3) Uani 1 1 d . . . . .
H39 H 0.508695 -0.194266 1.199533 0.095 Uiso 1 1 calc R U . . .
C79 C 0.72401(17) -0.8953(4) 1.4873(2) 0.0628(17) Uani 1 1 d . . . . .
H79 H 0.746546 -0.890100 1.511580 0.075 Uiso 1 1 calc R U . . .
C5 C 0.59448(15) 0.2254(4) 1.1721(3) 0.085(3) Uani 1 1 d . . . . .
H5A H 0.615468 0.201060 1.182351 0.102 Uiso 1 1 calc R U . . .
H5B H 0.599574 0.270940 1.191515 0.102 Uiso 1 1 calc R U . . .
C81 C 0.99538(17) -0.4756(5) 1.5709(2) 0.072(2) Uani 1 1 d . . . . .
H81 H 0.995864 -0.432664 1.587339 0.086 Uiso 1 1 calc R U . . .
C41 C 0.49974(16) 0.3102(4) 1.0418(3) 0.078(2) Uani 1 1 d . . . . .
C83 C 0.55423(15) 0.3149(4) 1.1062(3) 0.081(3) Uani 1 1 d . . . . .
H83 H 0.561221 0.358238 1.128064 0.097 Uiso 1 1 calc R U . . .
C21 C 0.52035(16) -0.0768(5) 1.1988(3) 0.076(2) Uani 1 1 d . . . . .
H21 H 0.526322 -0.074834 1.229970 0.091 Uiso 1 1 calc R U . . .
C85 C 0.5083(2) 0.2783(5) 1.1127(3) 0.097(3) Uani 1 1 d . . . . .
H85A H 0.484082 0.281604 1.092323 0.117 Uiso 1 1 calc R U . . .
H85B H 0.516291 0.321304 1.134575 0.117 Uiso 1 1 calc R U . . .
C43 C 0.7814(2) 0.1543(4) 0.9790(3) 0.080(2) Uani 1 1 d . . . . .
H43 H 0.803134 0.134729 0.996043 0.096 Uiso 1 1 calc R U . . .
C87 C 0.49417(17) 0.1547(5) 1.1326(3) 0.078(2) Uani 1 1 d . . . . .
C11 C 0.7428(2) 0.2317(5) 0.9245(2) 0.072(2) Uani 1 1 d . . . . .
H11 H 0.736111 0.268728 0.901527 0.086 Uiso 1 1 calc R U . . .
C89 C 0.71463(18) -0.9265(4) 1.4468(2) 0.0625(18) Uani 1 1 d . . . . .
H89 H 0.730837 -0.942072 1.443177 0.075 Uiso 1 1 calc R U . . .
C45 C 0.46525(16) -0.0689(5) 1.1344(2) 0.0655(18) Uani 1 1 d . . . . .
C91 C 0.49605(16) -0.3809(4) 1.0146(3) 0.087(3) Uani 1 1 d . . . . .
H91A H 0.484774 -0.431310 1.007338 0.105 Uiso 1 1 calc R U . . .
H91B H 0.519377 -0.391404 1.028504 0.105 Uiso 1 1 calc R U . . .
C23 C 0.49110(19) 0.0534(6) 1.1769(3) 0.086(3) Uani 1 1 d . . . . .
H23A H 0.499926 0.059539 1.208962 0.103 Uiso 1 1 calc R U . . .
H23B H 0.467958 0.070277 1.158309 0.103 Uiso 1 1 calc R U . . .
N33 N 0.52039(13) 0.2898(4) 1.0861(2) 0.0762(18) Uani 1 1 d . . . . .
N17 N 0.51749(14) 0.2049(4) 1.1377(2) 0.0800(19) Uani 1 1 d . . . . .
N35 N 0.57562(12) 0.1708(4) 1.1779(2) 0.0714(16) Uani 1 1 d . . . . .
N9 N 0.56760(13) 0.0667(4) 1.20568(19) 0.0682(15) Uani 1 1 d . . . . .
N37 N 0.50951(14) 0.1039(4) 1.1674(2) 0.0799(19) Uani 1 1 d . . . . .
C93 C 0.54443(17) 0.1232(6) 1.2015(2) 0.080(2) Uani 1 1 d . . . . .
H93 H 0.549284 0.135191 1.231448 0.096 Uiso 1 1 calc R U . . .
C47 C 0.82759(11) -0.5661(3) 1.29387(16) 0.0356(10) Uani 1 1 d . . . . .
C95 C 0.96505(12) -0.5492(3) 1.50263(17) 0.0417(11) Uani 1 1 d . . . . .
C3 C 0.82802(12) 0.1908(3) 0.90022(17) 0.0390(10) Uani 1 1 d . . . . .
H3A H 0.832957 0.164443 0.881122 0.047 Uiso 1 1 calc R U . . .
H3B H 0.841556 0.238197 0.912373 0.047 Uiso 1 1 calc R U . . .
C97 C 0.77431(12) 0.0283(3) 0.86656(16) 0.0373(10) Uani 1 1 d . . . . .
H97A H 0.783969 0.014198 0.850812 0.045 Uiso 1 1 calc R U . . .
H97B H 0.758410 -0.012532 0.860073 0.045 Uiso 1 1 calc R U . . .
C49 C 0.45065(16) -0.2036(5) 1.1120(3) 0.084(3) Uani 1 1 d . . . . .
H49A H 0.428417 -0.181059 1.095145 0.101 Uiso 1 1 calc R U . . .
H49B H 0.452434 -0.243472 1.132528 0.101 Uiso 1 1 calc R U . . .
C99 C 0.54982(18) 0.1949(5) 1.1812(3) 0.080(2) Uani 1 1 d . . . . .
H99 H 0.556323 0.241529 1.200820 0.096 Uiso 1 1 calc R U . . .
C25 C 0.64079(11) 0.0004(3) 1.02613(16) 0.0348(10) Uani 1 1 d . . . . .
C101 C 0.63684(12) -0.2252(3) 1.07396(17) 0.0391(10) Uani 1 1 d . . . . .

loop_
_atom_site_aniso_label
_atom_site_aniso_U_11
_atom_site_aniso_U_22
_atom_site_aniso_U_33
_atom_site_aniso_U_23
_atom_site_aniso_U_13
_atom_site_aniso_U_12
U1 0.02269(8) 0.02175(8) 0.03251(8) 0.00187(6) 0.01411(6) 0.00053(5)
U3 0.02290(8) 0.02282(8) 0.03785(9) 0.00503(6) 0.01671(7) 0.00268(5)
U2 0.02336(9) 0.03899(11) 0.07754(15) 0.02496(10) 0.02161(9) 0.00732(7)
O1 0.045(2) 0.045(2) 0.088(3) 0.014(2) 0.014(2) -0.0021(18)
O4 0.0368(18) 0.0322(17) 0.0402(18) -0.0035(14) 0.0151(15) 0.0047(14)
O6 0.0351(17) 0.0297(16) 0.0368(17) 0.0044(13) 0.0165(15) -0.0007(13)
O8 0.0243(15) 0.0309(17) 0.061(2) 0.0205(15) 0.0206(16) 0.0058(12)
O10 0.0302(16) 0.0344(18) 0.056(2) -0.0009(15) 0.0268(16) 0.0012(13)
O12 0.0329(17) 0.0422(19) 0.056(2) 0.0202(16) 0.0282(17) 0.0114(14)
O14 0.0325(16) 0.0327(17) 0.0471(19) 0.0102(14) 0.0258(15) 0.0044(13)
O16 0.0251(16) 0.0349(18) 0.058(2) 0.0162(15) 0.0192(16) 0.0073(13)
O18 0.0272(15) 0.0347(17) 0.0379(17) 0.0055(13) 0.0151(14) 0.0063(13)
O20 0.045(2) 0.0371(19) 0.0432(19) 0.0009(15) 0.0185(17) -0.0084(15)
O22 0.0468(19) 0.0332(17) 0.0402(18) 0.0028(14) 0.0267(16) 0.0031(14)
O24 0.059(2) 0.0341(18) 0.056(2) -0.0067(16) 0.039(2) 0.0005(16)
O26 0.0312(18) 0.062(2) 0.046(2) 0.0157(18) 0.0154(16) -0.0076(16)
O28 0.0409(19) 0.041(2) 0.0448(19) -0.0114(15) 0.0210(16) -0.0123(15)
O30 0.048(2) 0.043(2) 0.0441(19) -0.0049(15) 0.0273(17) -0.0120(16)
O32 0.051(2) 0.0331(18) 0.062(2) 0.0008(15) 0.0395(19) -0.0084(15)
O33 0.036(2) 0.057(2) 0.109(4) 0.047(2) 0.045(2) 0.0209(18)
N1 0.034(2) 0.033(2) 0.039(2) -0.0044(16) 0.0217(18) -0.0053(15)
O17 0.056(2) 0.043(2) 0.050(2) 0.0042(17) 0.0098(19) -0.0179(18)
N4 0.036(2) 0.040(2) 0.0309(19) -0.0057(16) 0.0191(17) -0.0029(16)
N6 0.038(2) 0.033(2) 0.040(2) -0.0056(16) 0.0219(18) -0.0019(16)
O9 0.059(2) 0.041(2) 0.075(3) -0.0057(18) 0.050(2) -0.0180(17)
N8 0.037(2) 0.0274(19) 0.044(2) -0.0045(15) 0.0284(18) -0.0083(15)
O19 0.0346(17) 0.0374(18) 0.050(2) -0.0102(15) 0.0246(16) -0.0118(14)
N10 0.0205(17) 0.035(2) 0.040(2) -0.0106(16) 0.0111(16) 0.0004(14)
N12 0.0318(19) 0.0298(19) 0.0332(19) -0.0025(15) 0.0167(16) -0.0071(15)
O5 0.059(2) 0.048(2) 0.055(2) -0.0166(17) 0.036(2) -0.0257(18)
O21 0.0264(18) 0.054(2) 0.096(3) 0.036(2) 0.028(2) 0.0147(16)
N14 0.036(2) 0.032(2) 0.040(2) -0.0028(16) 0.0239(18) -0.0046(16)
N16 0.046(2) 0.038(2) 0.054(3) -0.0113(18) 0.037(2) -0.0137(18)
N18 0.040(3) 0.114(5) 0.040(3) -0.008(3) 0.011(2) -0.006(3)
O11 0.047(2) 0.055(2) 0.051(2) -0.0160(18) 0.0259(19) -0.0199(18)
O23 0.042(2) 0.063(3) 0.067(3) 0.021(2) 0.031(2) 0.0167(18)
N20 0.036(2) 0.030(2) 0.043(2) -0.0032(16) 0.0253(18) -0.0071(15)
N22 0.045(3) 0.127(6) 0.069(4) 0.010(4) 0.035(3) 0.021(3)
N24 0.041(3) 0.100(5) 0.062(3) 0.023(3) 0.032(3) 0.013(3)
O3 0.063(2) 0.045(2) 0.066(3) -0.0094(18) 0.044(2) -0.0214(18)
N26 0.043(2) 0.042(2) 0.046(2) -0.0135(18) 0.031(2) -0.0123(18)
N28 0.036(3) 0.090(4) 0.088(4) 0.035(3) 0.038(3) 0.014(3)
N30 0.042(2) 0.032(2) 0.040(2) -0.0076(16) 0.0266(19) -0.0102(16)
N32 0.038(3) 0.102(5) 0.086(4) 0.036(4) 0.038(3) 0.011(3)
N34 0.031(3) 0.075(4) 0.110(5) 0.026(4) 0.032(3) 0.010(2)
O25 0.041(2) 0.087(3) 0.084(3) 0.018(3) 0.041(2) 0.005(2)
N36 0.110(5) 0.065(4) 0.103(5) -0.017(3) 0.091(5) -0.024(4)
N38 0.043(2) 0.042(2) 0.036(2) -0.0093(17) 0.0224(19) -0.0104(18)
N19 0.027(2) 0.062(3) 0.103(5) 0.031(3) 0.030(3) 0.012(2)
N5 0.033(3) 0.048(3) 0.121(5) 0.017(3) 0.033(3) 0.012(2)
N21 0.049(3) 0.060(3) 0.045(3) -0.007(2) 0.027(2) -0.006(2)
N11 0.026(2) 0.055(3) 0.111(5) 0.015(3) 0.026(3) 0.009(2)
C1 0.036(2) 0.037(2) 0.032(2) -0.0062(18) 0.023(2) -0.0058(19)
N23 0.0320(19) 0.0296(19) 0.043(2) -0.0024(16) 0.0229(18) -0.0058(15)
N3 0.038(2) 0.035(2) 0.045(2) 0.0112(17) 0.0271(19) 0.0074(16)
N25 0.042(2) 0.036(2) 0.035(2) -0.0026(16) 0.0212(18) -0.0036(17)
N13 0.042(2) 0.044(2) 0.045(2) -0.0157(18) 0.030(2) -0.0155(18)
C4 0.031(2) 0.034(2) 0.029(2) 0.0042(17) 0.0163(19) 0.0021(17)
C6 0.031(2) 0.033(2) 0.029(2) -0.0009(17) 0.0166(19) -0.0052(17)
N27 0.045(2) 0.046(2) 0.043(2) -0.0120(18) 0.030(2) -0.0177(19)
O13 0.032(2) 0.074(3) 0.073(3) 0.000(2) 0.023(2) 0.0048(19)
C8 0.036(2) 0.032(2) 0.037(2) -0.0026(18) 0.023(2) -0.0062(18)
N7 0.088(4) 0.030(2) 0.063(3) 0.0119(19) 0.061(3) 0.012(2)
C10 0.0233(19) 0.026(2) 0.028(2) -0.0038(15) 0.0116(17) -0.0012(15)
N29 0.038(2) 0.035(2) 0.036(2) -0.0058(16) 0.0209(18) -0.0074(16)
C12 0.036(2) 0.040(3) 0.040(3) -0.003(2) 0.024(2) 0.004(2)
O27 0.047(2) 0.114(4) 0.066(3) 0.020(3) 0.034(2) 0.029(3)
O7 0.043(2) 0.066(3) 0.150(5) 0.051(3) 0.056(3) 0.020(2)
N15 0.027(2) 0.057(3) 0.115(5) 0.005(3) 0.024(3) 0.005(2)
N31 0.031(2) 0.052(3) 0.098(4) -0.003(3) 0.018(3) 0.007(2)
N2 0.034(3) 0.052(3) 0.104(5) -0.002(3) 0.022(3) 0.001(2)
C14 0.021(2) 0.043(3) 0.036(2) -0.0076(19) 0.0111(19) 0.0038(18)
C16 0.038(2) 0.038(2) 0.032(2) -0.0058(18) 0.023(2) -0.0012(19)
C18 0.025(2) 0.040(3) 0.043(3) -0.006(2) 0.017(2) -0.0039(18)
C20 0.031(2) 0.025(2) 0.0138(17) 0.0021(14) 0.0023(16) 0.0022(16)
C22 0.032(2) 0.036(2) 0.030(2) 0.0045(18) 0.0161(19) 0.0016(18)
C24 0.026(2) 0.027(2) 0.039(2) 0.0015(17) 0.0151(19) 0.0010(16)
C26 0.029(2) 0.034(2) 0.029(2) -0.0025(17) 0.0159(18) -0.0046(17)
C28 0.039(2) 0.030(2) 0.035(2) 0.0015(18) 0.022(2) -0.0054(18)
C30 0.033(2) 0.044(3) 0.047(3) -0.008(2) 0.028(2) -0.010(2)
C32 0.059(3) 0.041(3) 0.059(3) 0.000(2) 0.039(3) 0.004(2)
C34 0.038(3) 0.039(3) 0.040(3) -0.002(2) 0.021(2) -0.006(2)
C36 0.048(3) 0.058(4) 0.046(3) 0.013(2) 0.026(3) 0.017(3)
C38 0.035(3) 0.052(3) 0.042(3) 0.006(2) 0.023(2) 0.000(2)
O29 0.028(2) 0.052(3) 0.123(4) -0.001(3) 0.018(2) 0.0065(18)
C40 0.041(2) 0.032(2) 0.035(2) -0.0060(18) 0.024(2) -0.0075(19)
C42 0.053(3) 0.038(3) 0.048(3) 0.003(2) 0.036(3) -0.001(2)
C44 0.046(3) 0.030(2) 0.034(2) -0.0069(18) 0.024(2) -0.0031(19)
C46 0.035(2) 0.040(3) 0.035(2) 0.004(2) 0.013(2) -0.003(2)
C48 0.056(3) 0.046(3) 0.042(3) 0.013(2) 0.028(3) 0.015(2)
O15 0.032(2) 0.059(3) 0.116(4) 0.023(3) 0.040(2) 0.0103(18)
O31 0.031(2) 0.095(4) 0.118(4) 0.010(3) 0.027(3) 0.010(2)
C50 0.031(2) 0.034(3) 0.049(3) 0.000(2) 0.013(2) 0.0026(19)
C52 0.032(2) 0.036(3) 0.043(3) -0.005(2) 0.011(2) 0.0068(19)
C54 0.040(3) 0.055(3) 0.055(3) -0.024(2) 0.033(3) -0.019(2)
C56 0.050(3) 0.033(3) 0.050(3) -0.006(2) 0.034(3) -0.009(2)
C58 0.052(3) 0.043(3) 0.045(3) 0.013(2) 0.032(3) 0.017(2)
C60 0.046(3) 0.071(4) 0.041(3) 0.006(3) 0.021(3) 0.003(3)
C62 0.042(3) 0.041(3) 0.038(2) -0.007(2) 0.026(2) -0.012(2)
C64 0.040(3) 0.039(3) 0.056(3) 0.012(2) 0.033(2) 0.010(2)
C66 0.035(2) 0.046(3) 0.035(2) 0.009(2) 0.017(2) 0.006(2)
C68 0.040(3) 0.029(2) 0.045(3) -0.0040(19) 0.024(2) -0.0028(19)
C70 0.046(3) 0.036(3) 0.054(3) 0.010(2) 0.035(3) 0.008(2)
C72 0.049(3) 0.046(3) 0.039(3) 0.008(2) 0.026(2) 0.010(2)
C74 0.033(2) 0.041(3) 0.034(2) -0.0044(19) 0.019(2) -0.0033(19)
C76 0.042(3) 0.050(3) 0.041(3) 0.010(2) 0.026(2) 0.003(2)
C78 0.032(2) 0.035(3) 0.047(3) -0.008(2) 0.016(2) 0.0014(19)
C80 0.029(2) 0.030(2) 0.032(2) 0.0028(17) 0.0159(18) 0.0031(17)
C82 0.035(2) 0.033(2) 0.040(3) -0.0090(19) 0.015(2) -0.0003(19)
C84 0.025(2) 0.027(2) 0.035(2) 0.0023(17) 0.0157(18) 0.0011(16)
C86 0.067(4) 0.038(3) 0.058(3) -0.003(2) 0.049(3) -0.006(2)
C88 0.057(3) 0.056(3) 0.054(3) -0.001(3) 0.043(3) 0.001(3)
C90 0.034(2) 0.037(3) 0.033(2) 0.0055(18) 0.015(2) -0.0015(19)
C92 0.033(2) 0.038(2) 0.036(2) -0.0010(18) 0.025(2) -0.0059(18)
C94 0.037(2) 0.032(2) 0.040(2) -0.0096(18) 0.023(2) -0.0106(18)
C96 0.071(4) 0.037(3) 0.066(4) 0.015(2) 0.051(3) 0.020(3)
C98 0.022(2) 0.053(3) 0.039(3) -0.018(2) 0.008(2) 0.003(2)
C100 0.054(3) 0.031(2) 0.042(3) -0.0051(19) 0.028(2) -0.004(2)
C102 0.033(2) 0.047(3) 0.044(3) -0.004(2) 0.023(2) -0.009(2)
C51 0.062(4) 0.061(4) 0.054(3) -0.004(3) 0.045(3) -0.007(3)
C13 0.037(3) 0.060(4) 0.047(3) 0.004(3) 0.013(2) 0.006(3)
C53 0.038(3) 0.078(4) 0.044(3) -0.016(3) 0.018(2) 0.000(3)
C27 0.036(2) 0.031(2) 0.041(2) -0.0005(18) 0.026(2) -0.0087(18)
C55 0.041(3) 0.063(4) 0.055(3) 0.019(3) 0.033(3) 0.007(2)
C7 0.034(2) 0.043(3) 0.036(2) -0.002(2) 0.020(2) 0.003(2)
C57 0.046(3) 0.094(5) 0.063(4) 0.043(4) 0.033(3) 0.028(3)
C29 0.085(4) 0.031(3) 0.051(3) 0.000(2) 0.054(3) -0.002(2)
C59 0.057(4) 0.094(5) 0.057(4) 0.036(3) 0.038(3) 0.021(3)
C15 0.031(3) 0.088(5) 0.055(4) 0.017(3) 0.011(3) 0.010(3)
O2 0.037(2) 0.125(5) 0.083(4) -0.007(3) 0.024(2) 0.013(3)
C61 0.027(3) 0.038(3) 0.108(6) -0.010(3) 0.010(3) -0.006(2)
C31 0.057(3) 0.064(4) 0.062(4) 0.008(3) 0.045(3) -0.006(3)
C63 0.129(6) 0.036(3) 0.073(4) 0.003(3) 0.085(5) 0.001(3)
C2 0.028(2) 0.029(2) 0.032(2) 0.0012(17) 0.0103(18) 0.0075(17)
C65 0.037(3) 0.066(4) 0.038(3) -0.010(2) 0.024(2) -0.020(2)
C33 0.030(3) 0.043(3) 0.141(7) 0.029(4) 0.038(4) 0.006(2)
C67 0.031(3) 0.040(3) 0.108(5) 0.038(3) 0.032(3) 0.014(2)
C17 0.037(3) 0.084(5) 0.106(6) 0.051(4) 0.036(4) 0.019(3)
C69 0.079(5) 0.053(4) 0.111(6) 0.019(4) 0.078(5) 0.013(3)
C35 0.031(3) 0.043(3) 0.114(6) -0.001(4) 0.017(4) 0.002(2)
C71 0.030(3) 0.062(4) 0.120(6) 0.006(4) 0.032(4) 0.003(3)
C9 0.040(3) 0.080(5) 0.066(4) 0.029(3) 0.028(3) 0.013(3)
C73 0.070(4) 0.074(4) 0.053(3) 0.000(3) 0.042(3) -0.017(3)
C37 0.027(3) 0.055(4) 0.112(6) 0.016(4) 0.035(3) -0.001(2)
C75 0.038(3) 0.141(8) 0.044(3) 0.004(4) 0.019(3) 0.012(4)
C19 0.028(3) 0.068(4) 0.121(7) 0.035(4) 0.034(4) 0.004(3)
C77 0.034(3) 0.081(5) 0.048(3) -0.009(3) 0.013(3) -0.007(3)
C39 0.044(3) 0.126(7) 0.082(5) 0.053(5) 0.045(4) 0.024(4)
C79 0.059(4) 0.077(4) 0.056(4) 0.021(3) 0.037(3) 0.034(3)
C5 0.030(3) 0.066(5) 0.106(6) -0.021(4) 0.013(4) -0.006(3)
C81 0.059(4) 0.101(6) 0.050(4) -0.025(4) 0.029(3) -0.012(4)
C41 0.039(3) 0.060(4) 0.104(6) -0.003(4) 0.026(4) 0.013(3)
C83 0.037(3) 0.050(4) 0.102(6) -0.020(4) 0.013(4) -0.001(3)
C21 0.045(4) 0.129(7) 0.063(4) 0.025(4) 0.037(3) 0.008(4)
C85 0.055(4) 0.081(6) 0.121(7) -0.015(5) 0.034(5) 0.022(4)
C43 0.087(5) 0.067(5) 0.132(7) 0.001(4) 0.090(6) 0.008(4)
C87 0.044(4) 0.104(6) 0.080(5) -0.020(4) 0.033(4) 0.010(4)
C11 0.102(6) 0.078(5) 0.061(4) -0.007(3) 0.062(4) -0.029(4)
C89 0.082(5) 0.064(4) 0.073(4) 0.028(3) 0.064(4) 0.039(3)
C45 0.050(4) 0.104(6) 0.058(4) 0.021(4) 0.040(3) 0.017(4)
C91 0.033(3) 0.055(4) 0.135(7) 0.022(5) 0.029(4) 0.014(3)
C23 0.057(4) 0.132(8) 0.080(5) -0.007(5) 0.046(4) 0.017(5)
N33 0.035(3) 0.077(4) 0.103(5) -0.005(3) 0.034(3) 0.012(3)
N17 0.046(3) 0.079(4) 0.089(4) -0.013(3) 0.026(3) 0.013(3)
N35 0.035(3) 0.069(4) 0.082(4) -0.011(3) 0.020(3) 0.005(2)
N9 0.044(3) 0.092(4) 0.051(3) -0.003(3) 0.018(2) 0.011(3)
N37 0.041(3) 0.117(5) 0.072(4) -0.018(4) 0.028(3) 0.015(3)
C93 0.046(4) 0.123(7) 0.053(4) -0.026(4) 0.020(3) 0.012(4)
C47 0.022(2) 0.037(2) 0.035(2) -0.0128(19) 0.0103(18) -0.0003(17)
C95 0.029(2) 0.051(3) 0.039(3) 0.001(2) 0.017(2) 0.000(2)
C3 0.035(2) 0.043(3) 0.048(3) -0.001(2) 0.030(2) -0.004(2)
C97 0.042(3) 0.032(2) 0.036(2) -0.0045(18) 0.022(2) -0.0029(19)
C49 0.037(3) 0.098(6) 0.121(7) 0.030(5) 0.048(4) 0.007(3)
C99 0.056(4) 0.083(5) 0.079(5) -0.029(4) 0.029(4) 0.005(4)
C25 0.035(2) 0.034(2) 0.042(2) 0.0079(19) 0.026(2) 0.0072(18)
C101 0.032(2) 0.036(3) 0.042(3) 0.007(2) 0.018(2) -0.0001(19)

loop_
_atom_type_symbol
_atom_type_description
_atom_type_scat_dispersion_real
_atom_type_scat_dispersion_imag
_atom_type_scat_source
C C 0.0033 0.0016 'International Tables Vol C Tables 4.2.6.8 and 6.1.1.4'
H H 0.0000 0.0000 'International Tables Vol C Tables 4.2.6.8 and 6.1.1.4'
N N 0.0061 0.0033 'International Tables Vol C Tables 4.2.6.8 and 6.1.1.4'
O O 0.0106 0.0060 'International Tables Vol C Tables 4.2.6.8 and 6.1.1.4'
U U -9.6767 9.6646 'International Tables Vol C Tables 4.2.6.8 and 6.1.1.4'

loop_
_geom_angle_atom_site_label_1
_geom_angle_atom_site_label_2
_geom_angle_atom_site_label_3
_geom_angle
_geom_angle_site_symmetry_1
_geom_angle_site_symmetry_3
_geom_angle_publ_flag
O4 U1 U2 101.12(12) . . ?
O4 U1 O6 88.31(14) . . ?
O4 U1 O8 91.82(16) . . ?
O4 U1 O16 94.86(15) . . ?
O4 U1 O18 91.14(13) . . ?
O4 U1 O22 176.35(16) . . ?
O4 U1 O26 89.85(15) . . ?
O6 U1 U2 108.07(8) . . ?
O6 U1 O18 137.80(11) . . ?
O6 U1 O26 69.90(12) . . ?
O8 U1 U2 35.25(8) . . ?
O8 U1 O6 142.36(11) . . ?
O8 U1 O16 70.27(11) . . ?
O8 U1 O18 79.84(11) . . ?
O8 U1 O26 147.72(12) . . ?
O16 U1 U2 36.25(8) . . ?
O16 U1 O6 72.23(11) . . ?
O16 U1 O18 149.64(11) . . ?
O16 U1 O26 141.66(12) . . ?
O18 U1 U2 113.40(8) . . ?
O18 U1 O26 67.90(12) . . ?
O22 U1 U2 82.53(11) . . ?
O22 U1 O6 90.35(13) . . ?
O22 U1 O8 91.32(15) . . ?
O22 U1 O16 87.96(15) . . ?
O22 U1 O18 87.57(13) . . ?
O22 U1 O26 86.50(15) . . ?
O26 U1 U2 168.85(10) . . ?
O8 U3 U2 35.20(8) . . ?
O8 U3 O10 85.59(12) . . ?
O8 U3 O12 144.27(11) . . ?
O8 U3 O14 163.33(11) . . ?
O8 U3 O33 72.28(12) . . ?
O8 U3 C4 169.76(13) . . ?
O10 U3 U2 120.71(8) . . ?
O10 U3 O12 129.43(11) . . ?
O10 U3 O14 77.86(11) . . ?
O10 U3 C4 103.93(12) . . ?
O12 U3 U2 109.69(7) . . ?
O12 U3 O14 51.86(10) . . ?
O12 U3 C4 25.75(11) . . ?
O14 U3 U2 161.42(7) . . ?
O14 U3 C4 26.13(11) . . ?
O20 U3 U2 91.40(12) . . ?
O20 U3 O8 93.98(15) . . ?
O20 U3 O10 89.77(15) . . ?
O20 U3 O12 93.08(15) . . ?
O20 U3 O14 87.95(14) . . ?
O20 U3 O33 89.18(19) . . ?
O20 U3 C4 89.88(15) . . ?
O24 U3 U2 92.87(12) . . ?
O24 U3 O8 89.73(16) . . ?
O24 U3 O10 88.39(15) . . ?
O24 U3 O12 85.12(15) . . ?
O24 U3 O14 87.89(14) . . ?
O24 U3 O20 175.72(17) . . ?
O24 U3 O33 93.99(18) . . ?
O24 U3 C4 86.81(15) . . ?
O33 U3 U2 37.08(9) . . ?
O33 U3 O10 157.71(13) . . ?
O33 U3 O12 72.85(12) . . ?
O33 U3 O14 124.34(11) . . ?
O33 U3 C4 98.34(13) . . ?
C4 U3 U2 135.35(9) . . ?
U3 U2 U1 69.406(11) . . ?
O1 U2 U1 99.91(17) . . ?
O1 U2 U3 92.26(14) . . ?
O1 U2 O8 93.87(18) . . ?
O1 U2 O16 90.50(19) . . ?
O1 U2 O33 90.7(2) . . ?
O1 U2 O21 89.32(18) . . ?
O1 U2 O23 174.1(2) . . ?
O1 U2 O7 87.8(2) . . ?
O8 U2 U1 35.25(8) . . ?
O8 U2 U3 34.46(8) . . ?
O8 U2 O16 71.17(11) . . ?
O8 U2 O33 71.53(12) . . ?
O8 U2 O21 144.56(12) . . ?
O8 U2 O7 143.92(13) . . ?
O16 U2 U1 37.17(8) . . ?
O16 U2 U3 105.61(8) . . ?
O16 U2 O33 142.68(12) . . ?
O16 U2 O21 73.51(12) . . ?
O16 U2 O7 144.90(13) . . ?
O33 U2 U1 106.16(9) . . ?
O33 U2 U3 37.07(9) . . ?
O33 U2 O21 143.80(13) . . ?
O33 U2 O7 72.42(13) . . ?
O21 U2 U1 109.48(9) . . ?
O21 U2 U3 178.20(12) . . ?
O23 U2 U1 85.43(13) . . ?
O23 U2 U3 91.94(12) . . ?
O23 U2 O8 91.93(16) . . ?
O23 U2 O16 92.33(17) . . ?
O23 U2 O33 90.16(19) . . ?
O23 U2 O21 86.55(17) . . ?
O23 U2 O7 86.9(2) . . ?
O7 U2 U1 172.18(16) . . ?
O7 U2 U3 109.49(10) . . ?
O7 U2 O21 71.41(13) . . ?
C101 O6 U1 130.8(3) . . ?
U3 O8 U1 138.96(14) . . ?
U3 O8 U2 110.33(13) . . ?
U2 O8 U1 109.50(12) . . ?
C20 O10 U3 132.0(3) . . ?
C4 O12 U3 95.8(3) . . ?
C4 O14 U3 92.8(3) . . ?
U2 O16 U1 106.58(13) . . ?
C20 O18 U1 140.7(3) . . ?
U1 O26 H26A 109.3 . . ?
U1 O26 H26B 109.3 . . ?
H26A O26 H26B 104.5 . . ?
U3 O33 U2 105.84(14) . . ?
C92 N1 C1 112.1(4) . . ?
C92 N1 C3 122.4(4) . . ?
C3 N1 C1 123.4(4) . . ?
C44 N4 C16 113.2(4) . . ?
C44 N4 C97 122.3(4) . . ?
C97 N4 C16 121.9(4) . . ?
C16 N6 C3 123.7(4) . . ?
C30 N6 C16 113.0(4) . . ?
C30 N6 C3 122.4(4) . . ?
C62 N8 C6 112.6(4) . . ?
C62 N8 C94 122.6(4) . . ?
C94 N8 C6 121.2(4) . . ?
C52 N10 C98 120.0(4) . . ?
C78 N10 C52 120.4(4) . . ?
C78 N10 C98 119.4(4) . . ?
C28 N12 C6 112.0(4) . . ?
C28 N12 C27 121.0(4) . . ?
C27 N12 C6 121.4(4) . . ?
C67 O21 U2 125.9(3) . . ?
C1 N14 C97 124.8(4) . . ?
C40 N14 C1 112.8(4) . . ?
C40 N14 C97 121.7(4) . . ?
C54 N16 C8 121.9(4) . . ?
C62 N16 C8 112.8(4) . . ?
C62 N16 C54 123.6(4) . . ?
C15 N18 C81 115.3(5) . . ?
C40 N20 C26 111.6(4) . . ?
C40 N20 C94 120.5(4) . . ?
C94 N20 C26 123.4(4) . . ?
C45 N22 C21 112.4(7) . . ?
C45 N22 C23 123.5(6) . . ?
C23 N22 C21 123.2(7) . . ?
C9 N24 C75 121.2(6) . . ?
C9 N24 C21 113.4(7) . . ?
C75 N24 C21 122.9(7) . . ?
C74 N26 C54 121.7(4) . . ?
C102 N26 C54 121.5(4) . . ?
C102 N26 C74 112.5(4) . . ?
C17 N28 C39 124.0(6) . . ?
C9 N28 C17 120.3(5) . . ?
C9 N28 C39 110.7(7) . . ?
C28 N30 C8 111.4(4) . . ?
C28 N30 C56 121.5(4) . . ?
C56 N30 C8 121.2(4) . . ?
C45 N32 C39 111.6(7) . . ?
C45 N32 C49 122.1(6) . . ?
C49 N32 C39 125.0(7) . . ?
C37 N34 C19 112.2(7) . . ?
C37 N34 C49 123.1(6) . . ?
C19 N34 C49 124.7(7) . . ?
C11 N36 C43 115.5(6) . . ?
C30 N38 C12 112.5(4) . . ?
C30 N38 C65 120.7(4) . 7_657 ?
C65 N38 C12 123.6(5) 7_657 . ?
C67 N19 C17 122.6(5) . . ?
C67 N19 C19 110.8(7) . . ?
C17 N19 C19 122.4(7) . . ?
C67 N5 C33 111.9(7) . . ?
C67 N5 C91 123.5(6) . . ?
C91 N5 C33 124.5(7) . . ?
C60 N21 C32 117.0(5) . . ?
C71 N11 C33 121.6(6) 5_657 . ?
C37 N11 C33 111.7(7) . . ?
C37 N11 C71 119.6(5) . 5_657 ?
N1 C1 H1 111.4 . . ?
N1 C1 C26 103.7(4) . . ?
N14 C1 N1 114.9(4) . . ?
N14 C1 H1 111.4 . . ?
N14 C1 C26 103.3(4) . . ?
C26 C1 H1 111.4 . . ?
C92 N23 C26 112.5(4) . . ?
C92 N23 C27 122.8(4) . . ?
C27 N23 C26 123.5(4) . . ?
C76 N3 C64 121.7(4) . . ?
C76 N3 C57 118.8(5) . . ?
C57 N3 C64 119.3(4) . . ?
C12 N25 C100 123.6(4) . 7_657 ?
C44 N25 C12 113.3(4) . . ?
C44 N25 C100 121.9(4) . 7_657 ?
C56 N13 C74 123.3(4) . . ?
C68 N13 C56 122.1(4) . . ?
C68 N13 C74 112.9(4) . . ?
O12 C4 U3 58.5(2) . . ?
O12 C4 O14 119.6(4) . . ?
O12 C4 C22 119.6(4) . . ?
O14 C4 U3 61.1(2) . . ?
O14 C4 C22 120.9(4) . . ?
C22 C4 U3 176.0(3) . . ?
N8 C6 H6 112.0 . . ?
N8 C6 C8 103.1(3) . . ?
N12 C6 N8 113.3(4) . . ?
N12 C6 H6 112.0 . . ?
N12 C6 C8 103.9(4) . . ?
C8 C6 H6 112.0 . . ?
C102 N27 C7 112.6(4) . . ?
C102 N27 C65 122.2(4) . . ?
C7 N27 C65 122.9(4) . . ?
N16 C8 C6 103.1(4) . . ?
N16 C8 H8 111.9 . . ?
N30 C8 N16 113.9(4) . . ?
N30 C8 C6 103.6(4) . . ?
N30 C8 H8 111.9 . . ?
C6 C8 H8 111.9 . . ?
C51 N7 C63 118.6(6) . . ?
C51 N7 C89 120.8(5) . . ?
C89 N7 C63 120.5(5) . . ?
C24 C10 C20 119.5(4) . . ?
C84 C10 C20 121.8(4) . . ?
C84 C10 C24 118.5(4) . . ?
C68 N29 C100 122.4(4) . . ?
C68 N29 C7 111.5(4) . . ?
C100 N29 C7 122.4(4) . . ?
N38 C12 H12 111.8 . . ?
N38 C12 C16 102.8(4) . . ?
N25 C12 N38 115.0(4) . . ?
N25 C12 H12 111.8 . . ?
N25 C12 C16 102.9(4) . . ?
C16 C12 H12 111.8 . . ?
U2 O7 H7A 115.5 . . ?
U2 O7 H7B 117.2 . . ?
H7A O7 H7B 97.1 . . ?
C35 N15 C91 122.0(6) . 5_657 ?
C41 N15 C35 112.2(7) . . ?
C41 N15 C91 123.8(5) . 5_657 ?
C61 N31 C35 111.9(7) . . ?
C61 N31 C71 121.9(6) . . ?
C35 N31 C71 122.2(7) . . ?
C61 N2 C5 123.1(6) . . ?
C61 N2 C83 111.4(7) . . ?
C5 N2 C83 123.3(7) . . ?
C50 C14 C82 116.6(4) . . ?
C50 C14 C95 122.6(4) . . ?
C82 C14 C95 120.6(4) . . ?
N4 C16 C12 102.8(4) . . ?
N4 C16 H16 111.3 . . ?
N6 C16 N4 115.7(4) . . ?
N6 C16 C12 103.8(4) . . ?
N6 C16 H16 111.3 . . ?
C12 C16 H16 111.3 . . ?
C24 C18 H18 119.7 . . ?
C47 C18 H18 119.7 . . ?
C47 C18 C24 120.5(4) . . ?
O10 C20 C10 116.5(4) . . ?
O18 C20 O10 122.5(4) . . ?
O18 C20 C10 121.0(4) . . ?
C70 C22 C4 121.4(4) . . ?
C70 C22 C55 119.2(5) . . ?
C55 C22 C4 119.4(4) . . ?
C10 C24 H24 119.9 . . ?
C18 C24 C10 120.1(4) . . ?
C18 C24 H24 119.9 . . ?
N20 C26 C1 103.7(4) . . ?
N20 C26 N23 114.1(4) . . ?
N20 C26 H26 111.9 . . ?
C1 C26 H26 111.9 . . ?
N23 C26 C1 102.8(3) . . ?
N23 C26 H26 111.9 . . ?
O28 C28 N12 126.3(5) . . ?
O28 C28 N30 125.2(4) . . ?
N12 C28 N30 108.5(4) . . ?
N6 C30 N38 107.7(4) . . ?
O5 C30 N6 127.1(5) . . ?
O5 C30 N38 125.2(5) . . ?
N21 C32 H32 118.4 . . ?
N21 C32 C48 123.2(5) . . ?
C48 C32 H32 118.4 . . ?
C90 C34 H34 119.5 . . ?
C25 C34 H34 119.5 . . ?
C25 C34 C90 121.1(5) . . ?
C60 C36 H36 121.0 . . ?
C60 C36 C72 118.0(5) . . ?
C72 C36 H36 121.0 . . ?
C42 C38 H38 119.5 . . ?
C76 C38 H38 119.5 . . ?
C76 C38 C42 121.0(5) . . ?
O32 C40 N14 126.3(5) . . ?
O32 C40 N20 125.3(5) . . ?
N14 C40 N20 108.4(4) . . ?
C38 C42 C86 121.1(5) . . ?
C38 C42 C59 116.6(5) . . ?
C59 C42 C86 122.3(5) . . ?
O30 C44 N4 125.9(5) . . ?
O30 C44 N25 126.5(4) . . ?
N4 C44 N25 107.6(4) . . ?
C66 C46 H46 119.8 . . ?
C66 C46 C80 120.5(5) . . ?
C80 C46 H46 119.8 . . ?
C32 C48 H48 120.7 . . ?
C32 C48 C72 118.6(5) . . ?
C72 C48 H48 120.7 . . ?
C14 C50 H50 119.4 . . ?
C78 C50 C14 121.2(5) . . ?
C78 C50 H50 119.4 . . ?
N10 C52 H52 119.9 . . ?
N10 C52 C82 120.3(5) . . ?
C82 C52 H52 119.9 . . ?
N16 C54 N26 113.3(4) . . ?
N16 C54 H54A 108.9 . . ?
N16 C54 H54B 108.9 . . ?
N26 C54 H54A 108.9 . . ?
N26 C54 H54B 108.9 . . ?
H54A C54 H54B 107.7 . . ?
N30 C56 H56A 108.9 . . ?
N30 C56 H56B 108.9 . . ?
N13 C56 N30 113.3(4) . . ?
N13 C56 H56A 108.9 . . ?
N13 C56 H56B 108.9 . . ?
H56A C56 H56B 107.7 . . ?
C88 C58 C72 120.9(5) . . ?
C88 C58 C79 117.7(5) . . ?
C79 C58 C72 121.5(5) . . ?
N21 C60 C36 124.1(5) . . ?
N21 C60 H60 118.0 . . ?
C36 C60 H60 118.0 . . ?
O9 C62 N8 125.6(5) . . ?
O9 C62 N16 126.3(5) . . ?
N16 C62 N8 108.1(4) . . ?
N3 C64 H64A 108.8 . . ?
N3 C64 H64B 108.8 . . ?
N3 C64 C25 113.8(4) . . ?
H64A C64 H64B 107.7 . . ?
C25 C64 H64A 108.8 . . ?
C25 C64 H64B 108.8 . . ?
C46 C66 H66 119.8 . . ?
C46 C66 C25 120.4(4) . . ?
C25 C66 H66 119.8 . . ?
O11 C68 N13 126.3(5) . . ?
O11 C68 N29 125.2(5) . . ?
N13 C68 N29 108.5(4) . . ?
C22 C70 H70 119.9 . . ?
C22 C70 C96 120.2(5) . . ?
C96 C70 H70 119.9 . . ?
C36 C72 C58 120.6(5) . . ?
C48 C72 C36 119.1(5) . . ?
C48 C72 C58 120.3(5) . . ?
N26 C74 H74 111.7 . . ?
N26 C74 C7 102.9(4) . . ?
N13 C74 N26 114.5(4) . . ?
N13 C74 H74 111.7 . . ?
N13 C74 C7 103.6(4) . . ?
C7 C74 H74 111.7 . . ?
N3 C76 C38 121.7(5) . . ?
N3 C76 H76 119.1 . . ?
C38 C76 H76 119.1 . . ?
N10 C78 C50 120.6(5) . . ?
N10 C78 H78 119.7 . . ?
C50 C78 H78 119.7 . . ?
C46 C80 C101 120.2(4) . . ?
C90 C80 C46 119.4(4) . . ?
C90 C80 C101 120.3(4) . . ?
C14 C82 H82 119.6 . . ?
C52 C82 C14 120.8(4) . . ?
C52 C82 H82 119.6 . . ?
C10 C84 H84 119.5 . . ?
C2 C84 C10 121.1(4) . . ?
C2 C84 H84 119.5 . . ?
C69 C86 C42 121.9(5) . . ?
C69 C86 C73 117.1(5) . . ?
C73 C86 C42 121.0(6) . . ?
C58 C88 H88 119.8 . . ?
C51 C88 C58 120.5(5) . . ?
C51 C88 H88 119.8 . . ?
C34 C90 H90 120.0 . . ?
C80 C90 C34 120.0(4) . . ?
C80 C90 H90 120.0 . . ?
N1 C92 N23 108.6(4) . . ?
O19 C92 N1 126.5(4) . . ?
O19 C92 N23 124.9(4) . . ?
N8 C94 N20 113.5(4) . . ?
N8 C94 H94A 108.9 . . ?
N8 C94 H94B 108.9 . . ?
N20 C94 H94A 108.9 . . ?
N20 C94 H94B 108.9 . . ?
H94A C94 H94B 107.7 . . ?
C70 C96 H96 120.1 . . ?
C70 C96 C29 119.9(5) . . ?
C29 C96 H96 120.1 . . ?
N10 C98 H98A 108.9 . . ?
N10 C98 H98B 108.9 . . ?
N10 C98 C47 113.6(4) . . ?
H98A C98 H98B 107.7 . . ?
C47 C98 H98A 108.9 . . ?
C47 C98 H98B 108.9 . . ?
N25 C100 N29 113.7(4) 7_657 . ?
N25 C100 H10A 108.8 7_657 . ?
N25 C100 H10B 108.8 7_657 . ?
N29 C100 H10A 108.8 . . ?
N29 C100 H10B 108.8 . . ?
H10A C100 H10B 107.7 . . ?
O3 C102 N26 126.0(5) . . ?
O3 C102 N27 126.1(5) . . ?
N27 C102 N26 107.9(4) . . ?
N7 C51 C88 120.7(6) . . ?
N7 C51 H51 119.6 . . ?
C88 C51 H51 119.6 . . ?
C15 C13 H13 120.6 . . ?
C15 C13 C95 118.8(6) . . ?
C95 C13 H13 120.6 . . ?
C81 C53 H53 120.9 . . ?
C95 C53 H53 120.9 . . ?
C95 C53 C81 118.2(6) . . ?
N12 C27 H27A 108.9 . . ?
N12 C27 H27B 108.9 . . ?
N23 C27 N12 113.3(4) . . ?
N23 C27 H27A 108.9 . . ?
N23 C27 H27B 108.9 . . ?
H27A C27 H27B 107.7 . . ?
C22 C55 H55 119.7 . . ?
C31 C55 C22 120.6(5) . . ?
C31 C55 H55 119.7 . . ?
N27 C7 N29 114.2(4) . . ?
N27 C7 C74 103.8(4) . . ?
N27 C7 H7 111.6 . . ?
N29 C7 C74 103.3(4) . . ?
N29 C7 H7 111.6 . . ?
C74 C7 H7 111.6 . . ?
N3 C57 H57 119.2 . . ?
N3 C57 C59 121.7(6) . . ?
C59 C57 H57 119.2 . . ?
C96 C29 C63 119.7(6) . . ?
C31 C29 C96 120.1(5) . . ?
C31 C29 C63 120.1(5) . . ?
C42 C59 H59 120.0 . . ?
C57 C59 C42 120.1(5) . . ?
C57 C59 H59 120.0 . . ?
N18 C15 C13 124.7(6) . . ?
N18 C15 H15 117.7 . . ?
C13 C15 H15 117.7 . . ?
N2 C61 N31 109.2(6) . . ?
O29 C61 N31 124.1(9) . . ?
O29 C61 N2 126.7(8) . . ?
C55 C31 H31 120.0 . . ?
C29 C31 C55 120.0(5) . . ?
C29 C31 H31 120.0 . . ?
N7 C63 C29 108.4(4) . . ?
N7 C63 H63A 110.0 . . ?
N7 C63 H63B 110.0 . . ?
C29 C63 H63A 110.0 . . ?
C29 C63 H63B 110.0 . . ?
H63A C63 H63B 108.4 . . ?
C84 C2 H2 119.9 . . ?
C84 C2 C47 120.3(4) . . ?
C47 C2 H2 119.9 . . ?
N38 C65 N27 113.0(4) 7_657 . ?
N38 C65 H65A 109.0 7_657 . ?
N38 C65 H65B 109.0 7_657 . ?
N27 C65 H65A 109.0 . . ?
N27 C65 H65B 109.0 . . ?
H65A C65 H65B 107.8 . . ?
N5 C33 N11 113.9(6) . . ?
N5 C33 H33 111.6 . . ?
N5 C33 C19 103.9(6) . . ?
N11 C33 H33 111.6 . . ?
N11 C33 C19 103.8(6) . . ?
C19 C33 H33 111.6 . . ?
O21 C67 N19 124.8(7) . . ?
O21 C67 N5 125.8(8) . . ?
N5 C67 N19 109.4(5) . . ?
N28 C17 N19 113.2(5) . . ?
N28 C17 H17A 108.9 . . ?
N28 C17 H17B 108.9 . . ?
N19 C17 H17A 108.9 . . ?
N19 C17 H17B 108.9 . . ?
H17A C17 H17B 107.8 . . ?
C86 C69 H69 120.9 . . ?
C86 C69 C43 118.2(7) . . ?
C43 C69 H69 120.9 . . ?
N15 C35 H35 111.9 . . ?
N15 C35 C83 103.0(6) . . ?
N31 C35 N15 114.8(6) . . ?
N31 C35 H35 111.9 . . ?
N31 C35 C83 102.6(6) . . ?
C83 C35 H35 111.9 . . ?
N11 C71 N31 113.5(5) 5_657 . ?
N11 C71 H71A 108.9 5_657 . ?
N11 C71 H71B 108.9 5_657 . ?
N31 C71 H71A 108.9 . . ?
N31 C71 H71B 108.9 . . ?
H71A C71 H71B 107.7 . . ?
N24 C9 N28 107.7(6) . . ?
O25 C9 N24 127.1(7) . . ?
O25 C9 N28 125.2(7) . . ?
C86 C73 H73 120.7 . . ?
C11 C73 C86 118.6(7) . . ?
C11 C73 H73 120.7 . . ?
N11 C37 N34 107.7(6) . . ?
O15 C37 N34 126.7(8) . . ?
O15 C37 N11 125.5(8) . . ?
N24 C75 H75A 108.4 . . ?
N24 C75 H75B 108.4 . . ?
H75A C75 H75B 107.5 . . ?
N9 C75 N24 115.5(5) . . ?
N9 C75 H75A 108.4 . . ?
N9 C75 H75B 108.4 . . ?
N34 C19 N19 113.1(6) . . ?
N34 C19 C33 103.0(6) . . ?
N34 C19 H19 112.6 . . ?
N19 C19 C33 102.0(6) . . ?
N19 C19 H19 112.6 . . ?
C33 C19 H19 112.6 . . ?
O13 C77 N35 126.0(7) . . ?
O13 C77 N9 126.8(7) . . ?
N9 C77 N35 107.2(6) . . ?
N28 C39 H39 111.4 . . ?
N28 C39 C21 104.3(6) . . ?
N32 C39 N28 113.4(6) . . ?
N32 C39 H39 111.4 . . ?
N32 C39 C21 104.4(6) . . ?
C21 C39 H39 111.4 . . ?
C58 C79 H79 120.2 . . ?
C89 C79 C58 119.6(6) . . ?
C89 C79 H79 120.2 . . ?
N2 C5 H5A 108.9 . . ?
N2 C5 H5B 108.9 . . ?
H5A C5 H5B 107.7 . . ?
N35 C5 N2 113.2(5) . . ?
N35 C5 H5A 108.9 . . ?
N35 C5 H5B 108.9 . . ?
N18 C81 C53 125.8(7) . . ?
N18 C81 H81 117.1 . . ?
C53 C81 H81 117.1 . . ?
O31 C41 N15 124.8(8) . . ?
O31 C41 N33 126.3(8) . . ?
N33 C41 N15 108.9(6) . . ?
N2 C83 C35 104.0(7) . . ?
N2 C83 H83 111.9 . . ?
N2 C83 N33 112.9(6) . . ?
C35 C83 H83 111.9 . . ?
N33 C83 C35 103.6(6) . . ?
N33 C83 H83 111.9 . . ?
N22 C21 N24 116.9(6) . . ?
N22 C21 C39 102.9(6) . . ?
N22 C21 H21 111.1 . . ?
N24 C21 C39 103.2(6) . . ?
N24 C21 H21 111.1 . . ?
C39 C21 H21 111.1 . . ?
H85A C85 H85B 107.4 . . ?
N33 C85 H85A 108.3 . . ?
N33 C85 H85B 108.3 . . ?
N33 C85 N17 115.9(6) . . ?
N17 C85 H85A 108.3 . . ?
N17 C85 H85B 108.3 . . ?
N36 C43 C69 125.0(8) . . ?
N36 C43 H43 117.5 . . ?
C69 C43 H43 117.5 . . ?
O2 C87 N17 125.4(9) . . ?
O2 C87 N37 126.3(9) . . ?
N37 C87 N17 108.3(6) . . ?
N36 C11 C73 125.4(7) . . ?
N36 C11 H11 117.3 . . ?
C73 C11 H11 117.3 . . ?
N7 C89 C79 120.7(5) . . ?
N7 C89 H89 119.7 . . ?
C79 C89 H89 119.7 . . ?
N32 C45 N22 108.5(6) . . ?
O27 C45 N22 125.4(8) . . ?
O27 C45 N32 126.0(8) . . ?
N5 C91 N15 115.4(6) . 5_657 ?
N5 C91 H91A 108.4 . . ?
N5 C91 H91B 108.4 . . ?
N15 C91 H91A 108.4 5_657 . ?
N15 C91 H91B 108.4 5_657 . ?
H91A C91 H91B 107.5 . . ?
N22 C23 H23A 108.8 . . ?
N22 C23 H23B 108.8 . . ?
N22 C23 N37 113.8(6) . . ?
H23A C23 H23B 107.7 . . ?
N37 C23 H23A 108.8 . . ?
N37 C23 H23B 108.8 . . ?
C41 N33 C83 111.1(7) . . ?
C41 N33 C85 120.9(6) . . ?
C85 N33 C83 122.6(7) . . ?
C87 N17 C85 121.7(6) . . ?
C87 N17 C99 112.7(7) . . ?
C99 N17 C85 121.0(7) . . ?
C77 N35 C5 122.5(6) . . ?
C77 N35 C99 112.7(7) . . ?
C5 N35 C99 122.3(7) . . ?
C75 N9 C93 124.0(7) . . ?
C77 N9 C75 122.0(6) . . ?
C77 N9 C93 113.5(7) . . ?
C87 N37 C23 121.6(6) . . ?
C87 N37 C93 112.4(8) . . ?
C23 N37 C93 123.0(7) . . ?
N9 C93 N37 114.9(6) . . ?
N9 C93 H93 111.7 . . ?
N9 C93 C99 102.7(6) . . ?
N37 C93 H93 111.7 . . ?
N37 C93 C99 103.7(6) . . ?
C99 C93 H93 111.7 . . ?
C18 C47 C98 120.5(5) . . ?
C18 C47 C2 119.5(4) . . ?
C2 C47 C98 119.8(5) . . ?
C13 C95 C14 120.7(5) . . ?
C53 C95 C14 122.1(5) . . ?
C53 C95 C13 117.1(5) . . ?
N1 C3 H3A 108.6 . . ?
N1 C3 H3B 108.6 . . ?
N6 C3 N1 114.7(4) . . ?
N6 C3 H3A 108.6 . . ?
N6 C3 H3B 108.6 . . ?
H3A C3 H3B 107.6 . . ?
N4 C97 H97A 108.7 . . ?
N4 C97 H97B 108.7 . . ?
N14 C97 N4 114.3(4) . . ?
N14 C97 H97A 108.7 . . ?
N14 C97 H97B 108.7 . . ?
H97A C97 H97B 107.6 . . ?
N32 C49 N34 113.5(6) . . ?
N32 C49 H49A 108.9 . . ?
N32 C49 H49B 108.9 . . ?
N34 C49 H49A 108.9 . . ?
N34 C49 H49B 108.9 . . ?
H49A C49 H49B 107.7 . . ?
N17 C99 C93 102.4(6) . . ?
N17 C99 H99 111.7 . . ?
N35 C99 N17 114.9(7) . . ?
N35 C99 C93 103.8(6) . . ?
N35 C99 H99 111.7 . . ?
C93 C99 H99 111.7 . . ?
C34 C25 C64 121.6(5) . . ?
C34 C25 C66 118.6(4) . . ?
C66 C25 C64 119.6(4) . . ?
O6 C101 C80 116.7(4) . . ?
O17 C101 O6 123.4(5) . . ?
O17 C101 C80 119.9(4) . . ?

loop_
_geom_bond_atom_site_label_1
_geom_bond_atom_site_label_2
_geom_bond_distance
_geom_bond_site_symmetry_2
_geom_bond_publ_flag
U1 U2 3.7206(6) . ?
U1 O4 1.771(3) . ?
U1 O6 2.399(3) . ?
U1 O8 2.278(3) . ?
U1 O16 2.345(3) . ?
U1 O18 2.436(3) . ?
U1 O22 1.781(3) . ?
U1 O26 2.467(3) . ?
U3 U2 3.7051(4) . ?
U3 O8 2.236(3) . ?
U3 O10 2.349(3) . ?
U3 O12 2.476(3) . ?
U3 O14 2.533(3) . ?
U3 O20 1.781(4) . ?
U3 O24 1.771(4) . ?
U3 O33 2.322(3) . ?
U3 C4 2.889(4) . ?
U2 O1 1.782(5) . ?
U2 O8 2.278(3) . ?
U2 O16 2.295(3) . ?
U2 O33 2.322(4) . ?
U2 O21 2.506(3) . ?
U2 O23 1.809(5) . ?
U2 O7 2.499(4) . ?
O6 C101 1.277(6) . ?
O10 C20 1.285(5) . ?
O12 C4 1.261(5) . ?
O14 C4 1.274(5) . ?
O18 C20 1.243(5) . ?
O26 H26A 0.8505 . ?
O26 H26B 0.8508 . ?
O28 C28 1.219(6) . ?
O30 C44 1.229(6) . ?
O32 C40 1.221(6) . ?
N1 C1 1.453(6) . ?
N1 C92 1.362(6) . ?
N1 C3 1.442(6) . ?
O17 C101 1.238(6) . ?
N4 C16 1.446(6) . ?
N4 C44 1.360(6) . ?
N4 C97 1.445(6) . ?
N6 C16 1.435(6) . ?
N6 C30 1.367(6) . ?
N6 C3 1.439(6) . ?
O9 C62 1.223(6) . ?
N8 C6 1.456(6) . ?
N8 C62 1.364(6) . ?
N8 C94 1.442(6) . ?
O19 C92 1.223(5) . ?
N10 C52 1.347(6) . ?
N10 C78 1.343(6) . ?
N10 C98 1.489(6) . ?
N12 C6 1.448(6) . ?
N12 C28 1.368(6) . ?
N12 C27 1.445(6) . ?
O5 C30 1.215(6) . ?
O21 C67 1.245(7) . ?
N14 C1 1.440(6) . ?
N14 C40 1.366(6) . ?
N14 C97 1.444(6) . ?
N16 C8 1.455(6) . ?
N16 C54 1.441(6) . ?
N16 C62 1.363(7) . ?
N18 C15 1.310(9) . ?
N18 C81 1.311(9) . ?
O11 C68 1.219(6) . ?
N20 C26 1.451(6) . ?
N20 C40 1.376(6) . ?
N20 C94 1.446(6) . ?
N22 C21 1.444(9) . ?
N22 C45 1.374(10) . ?
N22 C23 1.428(11) . ?
N24 C9 1.364(9) . ?
N24 C75 1.439(10) . ?
N24 C21 1.445(8) . ?
O3 C102 1.227(6) . ?
N26 C54 1.451(6) . ?
N26 C74 1.448(6) . ?
N26 C102 1.374(6) . ?
N28 C17 1.438(10) . ?
N28 C9 1.386(9) . ?
N28 C39 1.467(9) . ?
N30 C8 1.453(6) . ?
N30 C28 1.384(6) . ?
N30 C56 1.437(6) . ?
N32 C39 1.455(8) . ?
N32 C45 1.348(10) . ?
N32 C49 1.408(10) . ?
N34 C37 1.367(10) . ?
N34 C19 1.440(9) . ?
N34 C49 1.458(11) . ?
O25 C9 1.216(7) . ?
N36 C43 1.317(10) . ?
N36 C11 1.300(10) . ?
N38 C12 1.446(6) . ?
N38 C30 1.389(7) . ?
N38 C65 1.430(6) 7_657 ?
N19 C67 1.348(10) . ?
N19 C17 1.445(10) . ?
N19 C19 1.478(7) . ?
N5 C33 1.442(8) . ?
N5 C67 1.341(9) . ?
N5 C91 1.403(11) . ?
N21 C32 1.342(7) . ?
N21 C60 1.327(8) . ?
N11 C33 1.450(8) . ?
N11 C71 1.435(10) 5_657 ?
N11 C37 1.361(10) . ?
C1 H1 0.9900 . ?
C1 C26 1.546(6) . ?
N23 C26 1.458(6) . ?
N23 C92 1.365(6) . ?
N23 C27 1.439(6) . ?
N3 C64 1.493(6) . ?
N3 C76 1.334(6) . ?
N3 C57 1.339(7) . ?
N25 C12 1.438(6) . ?
N25 C44 1.369(6) . ?
N25 C100 1.440(6) 7_657 ?
N13 C56 1.434(6) . ?
N13 C68 1.361(6) . ?
N13 C74 1.436(6) . ?
C4 C22 1.490(6) . ?
C6 H6 0.9900 . ?
C6 C8 1.545(6) . ?
N27 C102 1.362(7) . ?
N27 C7 1.440(7) . ?
N27 C65 1.455(6) . ?
O13 C77 1.211(8) . ?
C8 H8 0.9900 . ?
N7 C51 1.326(7) . ?
N7 C63 1.504(7) . ?
N7 C89 1.348(9) . ?
C10 C20 1.474(6) . ?
C10 C24 1.398(6) . ?
C10 C84 1.396(6) . ?
N29 C68 1.373(6) . ?
N29 C100 1.448(6) . ?
N29 C7 1.461(6) . ?
C12 H12 0.9900 . ?
C12 C16 1.560(7) . ?
O27 C45 1.231(8) . ?
O7 H7A 1.0079 . ?
O7 H7B 1.0247 . ?
N15 C35 1.442(8) . ?
N15 C41 1.374(10) . ?
N15 C91 1.467(10) 5_657 ?
N31 C61 1.373(10) . ?
N31 C35 1.427(9) . ?
N31 C71 1.450(10) . ?
N2 C61 1.335(11) . ?
N2 C5 1.440(11) . ?
N2 C83 1.446(8) . ?
C14 C50 1.381(7) . ?
C14 C82 1.398(7) . ?
C14 C95 1.485(7) . ?
C16 H16 0.9900 . ?
C18 H18 0.9400 . ?
C18 C24 1.387(6) . ?
C18 C47 1.386(7) . ?
C22 C70 1.381(6) . ?
C22 C55 1.400(7) . ?
C24 H24 0.9400 . ?
C26 H26 0.9900 . ?
C32 H32 0.9400 . ?
C32 C48 1.374(8) . ?
C34 H34 0.9400 . ?
C34 C90 1.387(7) . ?
C34 C25 1.386(7) . ?
C36 H36 0.9400 . ?
C36 C60 1.371(8) . ?
C36 C72 1.383(7) . ?
C38 H38 0.9400 . ?
C38 C42 1.379(7) . ?
C38 C76 1.363(7) . ?
O29 C61 1.243(8) . ?
C42 C86 1.483(7) . ?
C42 C59 1.388(8) . ?
C46 H46 0.9400 . ?
C46 C66 1.377(7) . ?
C46 C80 1.395(6) . ?
C48 H48 0.9400 . ?
C48 C72 1.377(7) . ?
O15 C37 1.210(7) . ?
O31 C41 1.226(8) . ?
C50 H50 0.9400 . ?
C50 C78 1.362(7) . ?
C52 H52 0.9400 . ?
C52 C82 1.367(7) . ?
C54 H54A 0.9800 . ?
C54 H54B 0.9800 . ?
C56 H56A 0.9800 . ?
C56 H56B 0.9800 . ?
C58 C72 1.491(7) . ?
C58 C88 1.377(8) . ?
C58 C79 1.404(8) . ?
C60 H60 0.9400 . ?
C64 H64A 0.9800 . ?
C64 H64B 0.9800 . ?
C64 C25 1.510(6) . ?
C66 H66 0.9400 . ?
C66 C25 1.398(7) . ?
C70 H70 0.9400 . ?
C70 C96 1.382(7) . ?
C74 H74 0.9900 . ?
C74 C7 1.545(7) . ?
C76 H76 0.9400 . ?
C78 H78 0.9400 . ?
C80 C90 1.381(6) . ?
C80 C101 1.504(6) . ?
C82 H82 0.9400 . ?
C84 H84 0.9400 . ?
C84 C2 1.373(6) . ?
C86 C69 1.375(9) . ?
C86 C73 1.390(8) . ?
C88 H88 0.9400 . ?
C88 C51 1.375(8) . ?
C90 H90 0.9400 . ?
C94 H94A 0.9800 . ?
C94 H94B 0.9800 . ?
C96 H96 0.9400 . ?
C96 C29 1.397(8) . ?
C98 H98A 0.9800 . ?
C98 H98B 0.9800 . ?
C98 C47 1.519(6) . ?
C100 H10A 0.9800 . ?
C100 H10B 0.9800 . ?
C51 H51 0.9400 . ?
C13 H13 0.9400 . ?
C13 C15 1.392(8) . ?
C13 C95 1.396(7) . ?
C53 H53 0.9400 . ?
C53 C81 1.396(8) . ?
C53 C95 1.366(8) . ?
C27 H27A 0.9800 . ?
C27 H27B 0.9800 . ?
C55 H55 0.9400 . ?
C55 C31 1.376(8) . ?
C7 H7 0.9900 . ?
C57 H57 0.9400 . ?
C57 C59 1.376(8) . ?
C29 C31 1.371(8) . ?
C29 C63 1.526(7) . ?
C59 H59 0.9400 . ?
C15 H15 0.9400 . ?
O2 C87 1.230(8) . ?
C31 H31 0.9400 . ?
C63 H63A 0.9800 . ?
C63 H63B 0.9800 . ?
C2 H2 0.9400 . ?
C2 C47 1.387(7) . ?
C65 H65A 0.9800 . ?
C65 H65B 0.9800 . ?
C33 H33 0.9900 . ?
C33 C19 1.517(12) . ?
C17 H17A 0.9800 . ?
C17 H17B 0.9800 . ?
C69 H69 0.9400 . ?
C69 C43 1.397(9) . ?
C35 H35 0.9900 . ?
C35 C83 1.537(12) . ?
C71 H71A 0.9800 . ?
C71 H71B 0.9800 . ?
C73 H73 0.9400 . ?
C73 C11 1.383(9) . ?
C75 H75A 0.9800 . ?
C75 H75B 0.9800 . ?
C75 N9 1.431(10) . ?
C19 H19 0.9900 . ?
C77 N35 1.384(9) . ?
C77 N9 1.358(9) . ?
C39 H39 0.9900 . ?
C39 C21 1.526(12) . ?
C79 H79 0.9400 . ?
C79 C89 1.368(9) . ?
C5 H5A 0.9800 . ?
C5 H5B 0.9800 . ?
C5 N35 1.435(10) . ?
C81 H81 0.9400 . ?
C41 N33 1.351(10) . ?
C83 H83 0.9900 . ?
C83 N33 1.462(8) . ?
C21 H21 0.9900 . ?
C85 H85A 0.9800 . ?
C85 H85B 0.9800 . ?
C85 N33 1.438(12) . ?
C85 N17 1.459(11) . ?
C43 H43 0.9400 . ?
C87 N17 1.374(10) . ?
C87 N37 1.344(11) . ?
C11 H11 0.9400 . ?
C89 H89 0.9400 . ?
C91 H91A 0.9800 . ?
C91 H91B 0.9800 . ?
C23 H23A 0.9800 . ?
C23 H23B 0.9800 . ?
C23 N37 1.454(11) . ?
N17 C99 1.457(9) . ?
N35 C99 1.437(9) . ?
N9 C93 1.453(9) . ?
N37 C93 1.465(9) . ?
C93 H93 0.9900 . ?
C93 C99 1.543(12) . ?
C3 H3A 0.9800 . ?
C3 H3B 0.9800 . ?
C97 H97A 0.9800 . ?
C97 H97B 0.9800 . ?
C49 H49A 0.9800 . ?
C49 H49B 0.9800 . ?
C99 H99 0.9900 . ?

loop_
_geom_torsion_atom_site_label_1
_geom_torsion_atom_site_label_2
_geom_torsion_atom_site_label_3
_geom_torsion_atom_site_label_4
_geom_torsion
_geom_torsion_site_symmetry_1
_geom_torsion_site_symmetry_2
_geom_torsion_site_symmetry_3
_geom_torsion_site_symmetry_4
_geom_torsion_publ_flag
U1 O6 C101 O17 5.9(8) . . . . ?
U1 O6 C101 C80 -175.7(3) . . . . ?
U1 O18 C20 O10 -32.3(7) . . . . ?
U1 O18 C20 C10 150.2(3) . . . . ?
U3 O10 C20 O18 -28.9(6) . . . . ?
U3 O10 C20 C10 148.8(3) . . . . ?
U3 O12 C4 O14 2.9(5) . . . . ?
U3 O12 C4 C22 -176.0(4) . . . . ?
U3 O14 C4 O12 -2.9(5) . . . . ?
U3 O14 C4 C22 176.0(4) . . . . ?
U2 O21 C67 N19 90.2(7) . . . . ?
U2 O21 C67 N5 -89.9(7) . . . . ?
O12 C4 C22 C70 -178.0(5) . . . . ?
O12 C4 C22 C55 3.7(7) . . . . ?
O14 C4 C22 C70 3.1(7) . . . . ?
O14 C4 C22 C55 -175.2(5) . . . . ?
N1 C1 C26 N20 -116.5(4) . . . . ?
N1 C1 C26 N23 2.6(4) . . . . ?
N8 C6 C8 N16 -2.4(4) . . . . ?
N8 C6 C8 N30 116.5(4) . . . . ?
N10 C52 C82 C14 0.2(8) . . . . ?
N10 C98 C47 C18 107.2(5) . . . . ?
N10 C98 C47 C2 -77.3(6) . . . . ?
N12 C6 C8 N16 -120.9(4) . . . . ?
N12 C6 C8 N30 -1.9(4) . . . . ?
N14 C1 C26 N20 3.7(4) . . . . ?
N14 C1 C26 N23 122.8(4) . . . . ?
N22 C23 N37 C87 111.1(8) . . . . ?
N22 C23 N37 C93 -90.0(9) . . . . ?
N24 C75 N9 C77 -111.8(7) . . . . ?
N24 C75 N9 C93 77.8(8) . . . . ?
N26 C74 C7 N27 -0.6(5) . . . . ?
N26 C74 C7 N29 118.9(4) . . . . ?
N28 C39 C21 N22 118.6(5) . . . . ?
N28 C39 C21 N24 -3.4(7) . . . . ?
N32 C39 C21 N22 -0.7(6) . . . . ?
N32 C39 C21 N24 -122.7(5) . . . . ?
N38 C12 C16 N4 -118.0(4) . . . . ?
N38 C12 C16 N6 2.9(5) . . . . ?
N5 C33 C19 N34 130.4(5) . . . . ?
N5 C33 C19 N19 12.9(6) . . . . ?
N21 C32 C48 C72 -0.3(9) . . . . ?
N11 C33 C19 N34 10.9(6) . . . . ?
N11 C33 C19 N19 -106.5(5) . . . . ?
C1 N1 C92 O19 -172.6(4) . . . . ?
C1 N1 C92 N23 5.5(5) . . . . ?
C1 N1 C3 N6 -84.6(5) . . . . ?
C1 N14 C40 O32 176.9(4) . . . . ?
C1 N14 C40 N20 -2.1(5) . . . . ?
C1 N14 C97 N4 84.1(5) . . . . ?
N3 C64 C25 C34 83.8(6) . . . . ?
N3 C64 C25 C66 -101.5(5) . . . . ?
N3 C57 C59 C42 -2.3(12) . . . . ?
N25 C12 C16 N4 1.8(4) . . . . ?
N25 C12 C16 N6 122.7(4) . . . . ?
N13 C74 C7 N27 -120.1(4) . . . . ?
N13 C74 C7 N29 -0.6(5) . . . . ?
C4 C22 C70 C96 178.8(5) . . . . ?
C4 C22 C55 C31 -179.9(5) . . . . ?
C6 N8 C62 O9 175.0(5) . . . . ?
C6 N8 C62 N16 -5.4(6) . . . . ?
C6 N8 C94 N20 79.1(5) . . . . ?
C6 N12 C28 O28 -174.0(4) . . . . ?
C6 N12 C28 N30 6.8(5) . . . . ?
C6 N12 C27 N23 -86.6(5) . . . . ?
O13 C77 N35 C5 -12.6(11) . . . . ?
O13 C77 N35 C99 -175.3(6) . . . . ?
O13 C77 N9 C75 2.6(10) . . . . ?
O13 C77 N9 C93 174.0(6) . . . . ?
C8 N16 C54 N26 -80.4(6) . . . . ?
C8 N16 C62 O9 -176.8(5) . . . . ?
C8 N16 C62 N8 3.6(6) . . . . ?
C8 N30 C28 O28 172.7(5) . . . . ?
C8 N30 C28 N12 -8.2(5) . . . . ?
C8 N30 C56 N13 87.0(6) . . . . ?
C10 C84 C2 C47 -0.6(7) . . . . ?
C12 N38 C30 N6 3.2(5) . . . . ?
C12 N38 C30 O5 -174.7(5) . . . . ?
C12 N25 C44 O30 176.5(5) . . . . ?
C12 N25 C44 N4 -3.6(5) . . . . ?
N15 C35 C83 N2 127.3(5) . . . . ?
N15 C35 C83 N33 9.0(7) . . . . ?
N15 C41 N33 C83 8.6(8) . . . . ?
N15 C41 N33 C85 163.4(7) . . . . ?
N31 C35 C83 N2 7.8(6) . . . . ?
N31 C35 C83 N33 -110.4(5) . . . . ?
N2 C5 N35 C77 118.5(7) . . . . ?
N2 C5 N35 C99 -80.5(9) . . . . ?
N2 C83 N33 C41 -123.0(8) . . . . ?
N2 C83 N33 C85 82.7(9) . . . . ?
C14 C50 C78 N10 -0.6(9) . . . . ?
C16 N4 C44 O30 -175.2(4) . . . . ?
C16 N4 C44 N25 4.9(5) . . . . ?
C16 N4 C97 N14 -84.8(5) . . . . ?
C16 N6 C30 O5 176.8(5) . . . . ?
C16 N6 C30 N38 -1.1(5) . . . . ?
C16 N6 C3 N1 83.5(6) . . . . ?
C20 C10 C24 C18 -174.0(4) . . . . ?
C20 C10 C84 C2 174.7(4) . . . . ?
C22 C70 C96 C29 2.4(9) . . . . ?
C22 C55 C31 C29 -0.3(9) . . . . ?
C24 C10 C20 O10 154.8(4) . . . . ?
C24 C10 C20 O18 -27.4(6) . . . . ?
C24 C10 C84 C2 -0.2(7) . . . . ?
C24 C18 C47 C98 175.9(4) . . . . ?
C24 C18 C47 C2 0.3(7) . . . . ?
C26 N20 C40 O32 -174.2(4) . . . . ?
C26 N20 C40 N14 4.7(5) . . . . ?
C26 N20 C94 N8 -85.6(5) . . . . ?
C26 N23 C92 N1 -3.6(5) . . . . ?
C26 N23 C92 O19 174.5(4) . . . . ?
C26 N23 C27 N12 78.1(5) . . . . ?
C28 N12 C6 N8 -114.1(4) . . . . ?
C28 N12 C6 C8 -2.9(5) . . . . ?
C28 N12 C27 N23 121.8(4) . . . . ?
C28 N30 C8 N16 117.4(4) . . . . ?
C28 N30 C8 C6 6.1(5) . . . . ?
C28 N30 C56 N13 -122.3(5) . . . . ?
C30 N6 C16 N4 110.6(5) . . . . ?
C30 N6 C16 C12 -1.3(5) . . . . ?
C30 N6 C3 N1 -108.0(5) . . . . ?
C30 N38 C12 N25 -114.9(5) . . . . ?
C30 N38 C12 C16 -3.8(5) . . . . ?
C32 N21 C60 C36 1.8(9) . . . . ?
C32 C48 C72 C36 -0.7(9) . . . . ?
C32 C48 C72 C58 179.4(5) . . . . ?
C38 C42 C86 C69 20.0(9) . . . . ?
C38 C42 C86 C73 -158.7(6) . . . . ?
C38 C42 C59 C57 4.0(10) . . . . ?
C40 N14 C1 N1 111.1(4) . . . . ?
C40 N14 C1 C26 -1.2(5) . . . . ?
C40 N14 C97 N4 -106.2(5) . . . . ?
C40 N20 C26 C1 -5.3(5) . . . . ?
C40 N20 C26 N23 -116.3(4) . . . . ?
C40 N20 C94 N8 120.1(4) . . . . ?
C42 C38 C76 N3 0.9(9) . . . . ?
C42 C86 C69 C43 -176.2(6) . . . . ?
C42 C86 C73 C11 176.2(6) . . . . ?
C44 N4 C16 N6 -116.5(4) . . . . ?
C44 N4 C16 C12 -4.1(5) . . . . ?
C44 N4 C97 N14 114.6(5) . . . . ?
C44 N25 C12 N38 112.0(5) . . . . ?
C44 N25 C12 C16 1.0(5) . . . . ?
C46 C66 C25 C34 -0.4(7) . . . . ?
C46 C66 C25 C64 -175.3(5) . . . . ?
C46 C80 C90 C34 -0.4(7) . . . . ?
C46 C80 C101 O6 -176.3(5) . . . . ?
C46 C80 C101 O17 2.2(8) . . . . ?
O31 C41 N33 C83 -171.1(7) . . . . ?
O31 C41 N33 C85 -16.3(12) . . . . ?
C50 C14 C82 C52 -2.9(8) . . . . ?
C50 C14 C95 C13 22.3(8) . . . . ?
C50 C14 C95 C53 -160.4(6) . . . . ?
C52 N10 C78 C50 -2.3(8) . . . . ?
C52 N10 C98 C47 -55.1(7) . . . . ?
C54 N16 C8 N30 82.4(6) . . . . ?
C54 N16 C8 C6 -166.1(4) . . . . ?
C54 N16 C62 O9 -11.5(8) . . . . ?
C54 N16 C62 N8 168.8(5) . . . . ?
C54 N26 C74 N13 -87.6(5) . . . . ?
C54 N26 C74 C7 160.8(4) . . . . ?
C54 N26 C102 O3 17.3(8) . . . . ?
C54 N26 C102 N27 -162.7(5) . . . . ?
C56 N30 C8 N16 -89.3(5) . . . . ?
C56 N30 C8 C6 159.4(4) . . . . ?
C56 N30 C28 O28 19.5(7) . . . . ?
C56 N30 C28 N12 -161.4(4) . . . . ?
C56 N13 C68 O11 -10.2(8) . . . . ?
C56 N13 C68 N29 169.9(4) . . . . ?
C56 N13 C74 N26 81.2(6) . . . . ?
C56 N13 C74 C7 -167.5(4) . . . . ?
C58 C88 C51 N7 -0.6(9) . . . . ?
C58 C79 C89 N7 -0.9(10) . . . . ?
C60 N21 C32 C48 -0.2(9) . . . . ?
C60 C36 C72 C48 2.2(9) . . . . ?
C60 C36 C72 C58 -178.0(6) . . . . ?
C62 N8 C6 N12 116.5(4) . . . . ?
C62 N8 C6 C8 4.9(5) . . . . ?
C62 N8 C94 N20 -123.8(5) . . . . ?
C62 N16 C8 N30 -112.1(5) . . . . ?
C62 N16 C8 C6 -0.6(5) . . . . ?
C62 N16 C54 N26 115.7(5) . . . . ?
C64 N3 C76 C38 -174.0(5) . . . . ?
C64 N3 C57 C59 174.9(7) . . . . ?
C66 C46 C80 C90 1.4(8) . . . . ?
C66 C46 C80 C101 178.2(5) . . . . ?
C68 N13 C56 N30 115.9(5) . . . . ?
C68 N13 C74 N26 -113.5(5) . . . . ?
C68 N13 C74 C7 -2.3(6) . . . . ?
C68 N29 C100 N25 -118.9(5) . . . 7_657 ?
C68 N29 C7 N27 115.4(5) . . . . ?
C68 N29 C7 C74 3.3(5) . . . . ?
C70 C22 C55 C31 1.7(9) . . . . ?
C70 C96 C29 C31 -1.0(9) . . . . ?
C70 C96 C29 C63 -178.2(5) . . . . ?
C72 C36 C60 N21 -2.8(10) . . . . ?
C72 C58 C88 C51 177.9(5) . . . . ?
C72 C58 C79 C89 -177.2(6) . . . . ?
C74 N26 C54 N16 86.6(6) . . . . ?
C74 N26 C102 O3 174.5(5) . . . . ?
C74 N26 C102 N27 -5.6(6) . . . . ?
C74 N13 C56 N30 -80.1(6) . . . . ?
C74 N13 C68 O11 -175.7(5) . . . . ?
C74 N13 C68 N29 4.5(6) . . . . ?
C76 N3 C64 C25 -57.4(7) . . . . ?
C76 N3 C57 C59 -0.3(10) . . . . ?
C76 C38 C42 C86 174.4(5) . . . . ?
C76 C38 C42 C59 -3.3(9) . . . . ?
C78 N10 C52 C82 2.5(8) . . . . ?
C78 N10 C98 C47 129.8(5) . . . . ?
C80 C46 C66 C25 -1.0(8) . . . . ?
C82 C14 C50 C78 3.1(8) . . . . ?
C82 C14 C95 C13 -153.1(6) . . . . ?
C82 C14 C95 C53 24.2(8) . . . . ?
C84 C10 C20 O10 -20.0(6) . . . . ?
C84 C10 C20 O18 157.7(4) . . . . ?
C84 C10 C24 C18 1.0(7) . . . . ?
C84 C2 C47 C18 0.5(7) . . . . ?
C84 C2 C47 C98 -175.1(4) . . . . ?
C86 C42 C59 C57 -173.7(7) . . . . ?
C86 C69 C43 N36 -0.5(12) . . . . ?
C86 C73 C11 N36 0.5(11) . . . . ?
C88 C58 C72 C36 137.5(6) . . . . ?
C88 C58 C72 C48 -42.7(8) . . . . ?
C88 C58 C79 C89 1.9(9) . . . . ?
C90 C34 C25 C64 176.2(5) . . . . ?
C90 C34 C25 C66 1.5(7) . . . . ?
C90 C80 C101 O6 0.5(7) . . . . ?
C90 C80 C101 O17 179.0(5) . . . . ?
C92 N1 C1 N14 -117.1(4) . . . . ?
C92 N1 C1 C26 -5.0(5) . . . . ?
C92 N1 C3 N6 113.3(5) . . . . ?
C92 N23 C26 N20 112.0(4) . . . . ?
C92 N23 C26 C1 0.5(5) . . . . ?
C92 N23 C27 N12 -115.3(5) . . . . ?
C94 N8 C6 N12 -84.3(5) . . . . ?
C94 N8 C6 C8 164.1(4) . . . . ?
C94 N8 C62 O9 16.1(8) . . . . ?
C94 N8 C62 N16 -164.3(4) . . . . ?
C94 N20 C26 C1 -161.5(4) . . . . ?
C94 N20 C26 N23 87.4(5) . . . . ?
C94 N20 C40 O32 -17.2(7) . . . . ?
C94 N20 C40 N14 161.8(4) . . . . ?
C96 C29 C31 C55 -0.1(9) . . . . ?
C96 C29 C63 N7 98.2(6) . . . . ?
C98 N10 C52 C82 -172.6(5) . . . . ?
C98 N10 C78 C50 172.9(5) . . . . ?
C100 N25 C12 N38 -80.5(6) 7_657 . . . ?
C100 N25 C12 C16 168.4(4) 7_657 . . . ?
C100 N25 C44 O30 8.8(8) 7_657 . . . ?
C100 N25 C44 N4 -171.3(4) 7_657 . . . ?
C100 N29 C68 O11 16.5(8) . . . . ?
C100 N29 C68 N13 -163.6(4) . . . . ?
C100 N29 C7 N27 -85.9(5) . . . . ?
C100 N29 C7 C74 162.1(4) . . . . ?
C102 N26 C54 N16 -118.4(5) . . . . ?
C102 N26 C74 N13 115.4(5) . . . . ?
C102 N26 C74 C7 3.7(5) . . . . ?
C102 N27 C7 N29 -114.5(5) . . . . ?
C102 N27 C7 C74 -2.8(5) . . . . ?
C102 N27 C65 N38 117.1(5) . . . 7_657 ?
C51 N7 C63 C29 90.4(7) . . . . ?
C51 N7 C89 C79 -1.0(9) . . . . ?
C27 N12 C6 N8 92.0(5) . . . . ?
C27 N12 C6 C8 -156.8(4) . . . . ?
C27 N12 C28 O28 -20.0(7) . . . . ?
C27 N12 C28 N30 160.9(4) . . . . ?
C27 N23 C26 N20 -80.1(5) . . . . ?
C27 N23 C26 C1 168.3(4) . . . . ?
C27 N23 C92 N1 -171.6(4) . . . . ?
C27 N23 C92 O19 6.6(7) . . . . ?
C55 C22 C70 C96 -2.8(8) . . . . ?
C7 N27 C102 O3 -174.9(5) . . . . ?
C7 N27 C102 N26 5.2(6) . . . . ?
C7 N27 C65 N38 -81.5(6) . . . 7_657 ?
C7 N29 C68 O11 175.2(5) . . . . ?
C7 N29 C68 N13 -4.9(6) . . . . ?
C7 N29 C100 N25 84.7(6) . . . 7_657 ?
C57 N3 C64 C25 127.6(6) . . . . ?
C57 N3 C76 C38 1.0(9) . . . . ?
C59 C42 C86 C69 -162.4(7) . . . . ?
C59 C42 C86 C73 18.9(9) . . . . ?
C15 N18 C81 C53 -0.8(12) . . . . ?
C15 C13 C95 C14 175.9(6) . . . . ?
C15 C13 C95 C53 -1.5(9) . . . . ?
O2 C87 N17 C85 15.3(12) . . . . ?
O2 C87 N17 C99 171.6(7) . . . . ?
O2 C87 N37 C23 -11.9(12) . . . . ?
O2 C87 N37 C93 -172.8(7) . . . . ?
C61 N31 C35 N15 -120.6(7) . . . . ?
C61 N31 C35 C83 -9.7(7) . . . . ?
C61 N31 C71 N11 127.1(6) . . . 5_657 ?
C61 N2 C5 N35 -113.3(7) . . . . ?
C61 N2 C83 C35 -3.8(7) . . . . ?
C61 N2 C83 N33 107.9(8) . . . . ?
C31 C29 C63 N7 -79.0(8) . . . . ?
C63 N7 C51 C88 -175.2(5) . . . . ?
C63 N7 C89 C79 175.9(5) . . . . ?
C63 C29 C31 C55 177.1(6) . . . . ?
C65 N38 C12 N25 85.5(6) 7_657 . . . ?
C65 N38 C12 C16 -163.5(4) 7_657 . . . ?
C65 N38 C30 N6 163.5(4) 7_657 . . . ?
C65 N38 C30 O5 -14.4(8) 7_657 . . . ?
C65 N27 C102 O3 -11.7(9) . . . . ?
C65 N27 C102 N26 168.4(5) . . . . ?
C65 N27 C7 N29 82.4(6) . . . . ?
C65 N27 C7 C74 -165.8(4) . . . . ?
C33 N5 C67 O21 -180.0(5) . . . . ?
C33 N5 C67 N19 -0.1(7) . . . . ?
C33 N5 C91 N15 74.5(9) . . . 5_657 ?
C33 N11 C37 N34 -1.2(7) . . . . ?
C33 N11 C37 O15 179.7(5) . . . . ?
C67 N19 C17 N28 124.0(6) . . . . ?
C67 N19 C19 N34 -124.0(7) . . . . ?
C67 N19 C19 C33 -14.0(7) . . . . ?
C67 N5 C33 N11 103.6(8) . . . . ?
C67 N5 C33 C19 -8.7(7) . . . . ?
C67 N5 C91 N15 -109.0(7) . . . 5_657 ?
C17 N28 C9 N24 -164.6(6) . . . . ?
C17 N28 C9 O25 14.8(10) . . . . ?
C17 N28 C39 N32 -84.8(8) . . . . ?
C17 N28 C39 C21 162.3(6) . . . . ?
C17 N19 C67 O21 -13.4(9) . . . . ?
C17 N19 C67 N5 166.7(6) . . . . ?
C17 N19 C19 N34 78.7(9) . . . . ?
C17 N19 C19 C33 -171.4(6) . . . . ?
C69 C86 C73 C11 -2.6(9) . . . . ?
C35 N15 C41 O31 177.6(7) . . . . ?
C35 N15 C41 N33 -2.1(8) . . . . ?
C35 N31 C61 N2 7.9(7) . . . . ?
C35 N31 C61 O29 -172.9(6) . . . . ?
C35 N31 C71 N11 -77.4(8) . . . 5_657 ?
C35 C83 N33 C41 -11.1(7) . . . . ?
C35 C83 N33 C85 -165.4(6) . . . . ?
C71 N11 C33 N5 90.7(8) 5_657 . . . ?
C71 N11 C33 C19 -157.0(6) 5_657 . . . ?
C71 N11 C37 N34 150.0(6) 5_657 . . . ?
C71 N11 C37 O15 -29.1(9) 5_657 . . . ?
C71 N31 C61 N2 165.6(6) . . . . ?
C71 N31 C61 O29 -15.2(10) . . . . ?
C71 N31 C35 N15 81.8(8) . . . . ?
C71 N31 C35 C83 -167.3(6) . . . . ?
C9 N24 C75 N9 111.9(7) . . . . ?
C9 N24 C21 N22 -113.7(8) . . . . ?
C9 N24 C21 C39 -1.6(7) . . . . ?
C9 N28 C17 N19 -118.6(7) . . . . ?
C9 N28 C39 N32 120.4(7) . . . . ?
C9 N28 C39 C21 7.5(7) . . . . ?
C73 C86 C69 C43 2.6(10) . . . . ?
C37 N34 C19 N19 96.6(8) . . . . ?
C37 N34 C19 C33 -12.7(7) . . . . ?
C37 N34 C49 N32 -95.5(7) . . . . ?
C37 N11 C33 N5 -118.7(8) . . . . ?
C37 N11 C33 C19 -6.4(6) . . . . ?
C75 N24 C9 N28 168.9(6) . . . . ?
C75 N24 C9 O25 -10.5(10) . . . . ?
C75 N24 C21 N22 84.2(9) . . . . ?
C75 N24 C21 C39 -163.8(6) . . . . ?
C75 N9 C93 N37 -73.8(9) . . . . ?
C75 N9 C93 C99 174.4(6) . . . . ?
C19 N34 C37 N11 9.1(7) . . . . ?
C19 N34 C37 O15 -171.7(6) . . . . ?
C19 N34 C49 N32 87.5(8) . . . . ?
C19 N19 C67 O21 -170.7(5) . . . . ?
C19 N19 C67 N5 9.4(7) . . . . ?
C19 N19 C17 N28 -81.3(7) . . . . ?
C77 N35 C99 N17 -111.3(8) . . . . ?
C77 N35 C99 C93 -0.3(7) . . . . ?
C77 N9 C93 N37 115.1(8) . . . . ?
C77 N9 C93 C99 3.3(7) . . . . ?
C39 N28 C17 N19 88.9(8) . . . . ?
C39 N28 C9 N24 -8.7(7) . . . . ?
C39 N28 C9 O25 170.7(6) . . . . ?
C39 N32 C45 N22 4.2(7) . . . . ?
C39 N32 C45 O27 -172.1(6) . . . . ?
C39 N32 C49 N34 -79.7(9) . . . . ?
C79 C58 C72 C36 -43.5(8) . . . . ?
C79 C58 C72 C48 136.4(6) . . . . ?
C79 C58 C88 C51 -1.2(9) . . . . ?
C5 N2 C61 N31 -165.8(6) . . . . ?
C5 N2 C61 O29 15.0(10) . . . . ?
C5 N2 C83 C35 159.8(6) . . . . ?
C5 N2 C83 N33 -88.5(8) . . . . ?
C5 N35 C99 N17 86.0(9) . . . . ?
C5 N35 C99 C93 -163.0(6) . . . . ?
C81 N18 C15 C13 0.6(11) . . . . ?
C81 C53 C95 C14 -176.1(6) . . . . ?
C81 C53 C95 C13 1.3(9) . . . . ?
C41 N15 C35 N31 106.0(9) . . . . ?
C41 N15 C35 C83 -4.7(8) . . . . ?
C83 N2 C61 N31 -2.1(7) . . . . ?
C83 N2 C61 O29 178.7(6) . . . . ?
C83 N2 C5 N35 85.0(8) . . . . ?
C21 N22 C45 N32 -4.7(8) . . . . ?
C21 N22 C45 O27 171.5(6) . . . . ?
C21 N22 C23 N37 78.4(9) . . . . ?
C21 N24 C9 N28 6.4(7) . . . . ?
C21 N24 C9 O25 -173.0(6) . . . . ?
C21 N24 C75 N9 -87.3(8) . . . . ?
C85 N17 C99 N35 -85.9(9) . . . . ?
C85 N17 C99 C93 162.2(7) . . . . ?
C43 N36 C11 C73 1.6(11) . . . . ?
C87 N17 C99 N35 117.6(8) . . . . ?
C87 N17 C99 C93 5.8(8) . . . . ?
C87 N37 C93 N9 -114.1(8) . . . . ?
C87 N37 C93 C99 -2.9(8) . . . . ?
C11 N36 C43 C69 -1.6(12) . . . . ?
C89 N7 C51 C88 1.8(9) . . . . ?
C89 N7 C63 C29 -86.6(7) . . . . ?
C45 N22 C21 N24 115.5(8) . . . . ?
C45 N22 C21 C39 3.3(7) . . . . ?
C45 N22 C23 N37 -113.5(8) . . . . ?
C45 N32 C39 N28 -115.0(7) . . . . ?
C45 N32 C39 C21 -2.1(7) . . . . ?
C45 N32 C49 N34 114.4(7) . . . . ?
C91 N5 C33 N11 -79.6(9) . . . . ?
C91 N5 C33 C19 168.2(6) . . . . ?
C91 N5 C67 O21 3.1(10) . . . . ?
C91 N5 C67 N19 -177.0(6) . . . . ?
C91 N15 C35 N31 -89.3(9) 5_657 . . . ?
C91 N15 C35 C83 160.0(7) 5_657 . . . ?
C91 N15 C41 O31 13.3(12) 5_657 . . . ?
C91 N15 C41 N33 -166.4(7) 5_657 . . . ?
C23 N22 C21 N24 -75.2(10) . . . . ?
C23 N22 C21 C39 172.5(6) . . . . ?
C23 N22 C45 N32 -174.0(7) . . . . ?
C23 N22 C45 O27 2.3(11) . . . . ?
C23 N37 C93 N9 85.3(9) . . . . ?
C23 N37 C93 C99 -163.5(7) . . . . ?
N33 C85 N17 C87 -124.8(8) . . . . ?
N33 C85 N17 C99 80.9(10) . . . . ?
N17 C85 N33 C41 128.6(8) . . . . ?
N17 C85 N33 C83 -79.6(9) . . . . ?
N17 C87 N37 C23 167.5(7) . . . . ?
N17 C87 N37 C93 6.6(8) . . . . ?
N35 C77 N9 C75 -174.9(6) . . . . ?
N35 C77 N9 C93 -3.6(7) . . . . ?
N9 C77 N35 C5 165.0(6) . . . . ?
N9 C77 N35 C99 2.3(7) . . . . ?
N9 C93 C99 N17 118.2(6) . . . . ?
N9 C93 C99 N35 -1.7(7) . . . . ?
N37 C87 N17 C85 -164.1(7) . . . . ?
N37 C87 N17 C99 -7.9(8) . . . . ?
N37 C93 C99 N17 -1.7(7) . . . . ?
N37 C93 C99 N35 -121.6(6) . . . . ?
C47 C18 C24 C10 -1.1(7) . . . . ?
C95 C14 C50 C78 -172.4(5) . . . . ?
C95 C14 C82 C52 172.7(5) . . . . ?
C95 C13 C15 N18 0.6(11) . . . . ?
C95 C53 C81 N18 -0.2(12) . . . . ?
C3 N1 C1 N14 79.2(5) . . . . ?
C3 N1 C1 C26 -168.8(4) . . . . ?
C3 N1 C92 O19 -8.6(7) . . . . ?
C3 N1 C92 N23 169.5(4) . . . . ?
C3 N6 C16 N4 -79.9(5) . . . . ?
C3 N6 C16 C12 168.3(4) . . . . ?
C3 N6 C30 O5 7.1(8) . . . . ?
C3 N6 C30 N38 -170.7(4) . . . . ?
C97 N4 C16 N6 81.2(5) . . . . ?
C97 N4 C16 C12 -166.4(4) . . . . ?
C97 N4 C44 O30 -13.0(7) . . . . ?
C97 N4 C44 N25 167.1(4) . . . . ?
C97 N14 C1 N1 -78.4(5) . . . . ?
C97 N14 C1 C26 169.3(4) . . . . ?
C97 N14 C40 O32 6.1(7) . . . . ?
C97 N14 C40 N20 -172.9(4) . . . . ?
C49 N32 C39 N28 77.8(9) . . . . ?
C49 N32 C39 C21 -169.3(7) . . . . ?
C49 N32 C45 N22 171.8(6) . . . . ?
C49 N32 C45 O27 -4.4(11) . . . . ?
C49 N34 C37 N11 -168.2(6) . . . . ?
C49 N34 C37 O15 10.9(10) . . . . ?
C49 N34 C19 N19 -86.1(9) . . . . ?
C49 N34 C19 C33 164.6(6) . . . . ?
C25 C34 C90 C80 -1.1(8) . . . . ?
C101 C80 C90 C34 -177.2(5) . . . . ?

loop_
_smtbx_masks_void_nr
_smtbx_masks_void_average_x
_smtbx_masks_void_average_y
_smtbx_masks_void_average_z
_smtbx_masks_void_volume
_smtbx_masks_void_count_electrons
_smtbx_masks_void_content
1 -0.114 -0.588 -0.864 2332.7 1074.2 ?
2 -0.713 0.045 0.037 2332.7 1074.2 ?
3 0.192 0.325 0.693 59.7 10.6 ?
4 0.192 0.675 0.193 59.7 14.4 ?
5 0.308 0.175 0.307 59.7 12.8 ?
6 0.308 0.825 0.807 59.7 8.9 ?
7 0.692 0.175 0.193 59.7 14.4 ?
8 0.692 0.825 0.693 59.7 10.6 ?
9 0.808 0.325 0.807 59.7 8.9 ?
10 0.808 0.675 0.307 59.7 12.8 ?
